data_7710622
loop_
_publ_author_name
'Duttwyler, Simon'
'Liu, Fan'
'Chen, Tao'
'Zhang, Kang'
'Jiang, Tao'
'Liu, Jiyong'

_publ_section_title
;
 Sonogashira Coupling of the Ethynyl Monocarborane [CB11H11-12-CCH]--
;
_journal_name_full 'Dalton Transactions'
_journal_paper_doi 10.1039/D2DT01048H
_journal_year 2022
_chemical_formula_moiety 'C8 H15 B11 N, C8 H20 N'
_chemical_formula_sum 'C16 H35 B11 N2'
_chemical_formula_weight 374.37
_space_group_crystal_system monoclinic
_space_group_IT_number 14
_space_group_name_Hall '-P 2ybc'
_space_group_name_H-M_alt 'P 1 21/c 1'
_atom_sites_solution_hydrogens geom
_atom_sites_solution_primary dual
_audit_creation_date 2021-05-27
_audit_creation_method
;
Olex2 1.2
(compiled 2018.05.29 svn.r3508 for OlexSys, GUI svn.r5506)
;
_audit_update_record
;
2021-12-15 deposited with the CCDC.	2022-06-27 downloaded from the CCDC.
;
_cell_angle_alpha 90
_cell_angle_beta 95.226(2)
_cell_angle_gamma 90
_cell_formula_units_Z 8
_cell_length_a 17.8925(10)
_cell_length_b 22.8056(10)
_cell_length_c 11.5812(6)
_cell_measurement_reflns_used 9268
_cell_measurement_temperature 170(2)
_cell_measurement_theta_max 26.65
_cell_measurement_theta_min 2.45
_cell_volume 4706.1(4)
_computing_cell_refinement 'SAINT V8.40B (Bruker Nano, Inc., 2019)'
_computing_data_collection 'Bruker Instrument Service vV6.2.14'
_computing_data_reduction 'SAINT V8.40B (Bruker Nano, Inc., 2019)'
_computing_molecular_graphics 'Olex2 (Dolomanov et al., 2009)'
_computing_publication_material 'Olex2 (Dolomanov et al., 2009)'
_computing_structure_refinement 'ShelXL (Sheldrick, 2015)'
_computing_structure_solution 'ShelXT (Sheldrick, 2015)'
_diffrn_ambient_temperature 170.0
_diffrn_measured_fraction_theta_full 1.000
_diffrn_measured_fraction_theta_max 0.997
_diffrn_measurement_device_type 'zju Bruker D8 Venture'
_diffrn_measurement_method '\f and \w scans'
_diffrn_radiation_type MoK\a
_diffrn_radiation_wavelength 0.71073
_diffrn_reflns_av_R_equivalents 0.0916
_diffrn_reflns_av_unetI/netI 0.0519
_diffrn_reflns_Laue_measured_fraction_full 1.000
_diffrn_reflns_Laue_measured_fraction_max 0.997
_diffrn_reflns_limit_h_max 22
_diffrn_reflns_limit_h_min -22
_diffrn_reflns_limit_k_max 28
_diffrn_reflns_limit_k_min -28
_diffrn_reflns_limit_l_max 14
_diffrn_reflns_limit_l_min -14
_diffrn_reflns_number 72768
_diffrn_reflns_point_group_measured_fraction_full 1.000
_diffrn_reflns_point_group_measured_fraction_max 0.997
_diffrn_reflns_theta_full 25.242
_diffrn_reflns_theta_max 26.768
_diffrn_reflns_theta_min 1.979
_diffrn_standards_number 0
_exptl_absorpt_coefficient_mu 0.054
_exptl_absorpt_correction_T_max 0.7454
_exptl_absorpt_correction_T_min 0.6900
_exptl_absorpt_correction_type multi-scan
_exptl_absorpt_process_details
;
SADABS-2016/2 (Bruker,2016/2) was used for absorption correction.
wR2(int) was 0.1558 before and 0.0719 after correction.
The Ratio of minimum to maximum transmission is 0.9257.
The \l/2 correction factor is Not present.
;
_exptl_crystal_colour colourless
_exptl_crystal_colour_primary colourless
_exptl_crystal_density_diffrn 1.057
_exptl_crystal_description plate
_exptl_crystal_F_000 1600
_exptl_crystal_size_max 0.459
_exptl_crystal_size_mid 0.38
_exptl_crystal_size_min 0.06
_refine_diff_density_max 0.338
_refine_diff_density_min -0.210
_refine_diff_density_rms 0.050
_refine_ls_extinction_method none
_refine_ls_goodness_of_fit_ref 1.016
_refine_ls_hydrogen_treatment constr
_refine_ls_matrix_type full
_refine_ls_number_parameters 531
_refine_ls_number_reflns 10014
_refine_ls_number_restraints 0
_refine_ls_restrained_S_all 1.016
_refine_ls_R_factor_all 0.0981
_refine_ls_R_factor_gt 0.0613
_refine_ls_shift/su_max 0.001
_refine_ls_shift/su_mean 0.000
_refine_ls_structure_factor_coef Fsqd
_refine_ls_weighting_details 'w=1/[\s^2^(Fo^2^)+(0.0827P)^2^+1.7231P] where P=(Fo^2^+2Fc^2^)/3'
_refine_ls_weighting_scheme calc
_refine_ls_wR_factor_gt 0.1532
_refine_ls_wR_factor_ref 0.1835
_reflns_Friedel_coverage 0.000
_reflns_number_gt 6664
_reflns_number_total 10014
_reflns_threshold_expression 'I > 2\s(I)'
_cod_data_source_file d2dt01048h2.cif
_cod_data_source_block mo_210524_et4n_py
_cod_database_code 7710622
_shelx_shelxl_version_number 2018/3
_shelx_space_group_comment
;
The symmetry employed for this shelxl refinement is uniquely defined
by the following loop, which should always be used as a source of
symmetry information in preference to the above space-group names.
They are only intended as comments.
;
_shelx_estimated_absorpt_t_max 0.997
_shelx_estimated_absorpt_t_min 0.976
_olex2_refinement_description
;
1. Fixed Uiso
 At 1.2 times of:
  All B(H) groups, All C(H) groups, All C(H,H) groups
 At 1.5 times of:
  All C(H,H,H) groups
2.a Secondary CH2 refined with riding coordinates:
 C9(H9B,H9C), C11(H11B,H11C), C13(H13A,H13B), C15(H15A,H15B), C9A(H9AA,H9AB),
 C11A(H11D,H11E), C13A(H13C,H13D), C15A(H15C,H15D)
2.b Aromatic/amide H refined with riding coordinates:
 C5(H5), C6(H6), C7(H7), C8(H8), C5A(H5AA), C6A(H6AA), C7A(H7AA), C8A(H8AA)
2.c Idealised Me refined as rotating group:
 C10(H10B,H10C,H10D), C12(H12A,H12B,H12C), C14(H14A,H14B,H14C), C16(H16A,H16B,
 H16C), C10A(H10E,H10F,H10G), C12A(H12D,H12E,H12F), C14A(H14D,H14E,H14F),
 C16A(H16D,H16E,H16F)
2.d Boron cage BH refined with riding coordinates:
 C1(H1), B2(H2), B3(H3), B4(H4), B5(H5A), B6(H6A), B7(H7A), B8(H8A), B9(H9),
 B10(H10), B11(H11), C1A(H1A), B2A(H2A), B3A(H3A), B4A(H4A), B5A(H5AB),
 B6A(H6AB), B7A(H7AB), B8A(H8AB), B9A(H9A), B10A(H10A), B11A(H11A)
;
_olex2_submission_special_instructions 'No special instructions were received'

loop_
_space_group_symop_operation_xyz
'x, y, z'
'-x, y+1/2, -z+1/2'
'-x, -y, -z'
'x, -y-1/2, z-1/2'

loop_
_atom_site_label
_atom_site_type_symbol
_atom_site_fract_x
_atom_site_fract_y
_atom_site_fract_z
_atom_site_U_iso_or_equiv
_atom_site_adp_type
_atom_site_occupancy
_atom_site_site_symmetry_order
_atom_site_calc_flag
_atom_site_refinement_flags_posn
_atom_site_refinement_flags_adp
_atom_site_refinement_flags_occupancy
_atom_site_disorder_assembly
_atom_site_disorder_group
N1 N 0.84430(10) 0.52603(8) 0.58294(15) 0.0427(4) Uani 1 1 d . . . . .
C1 C 0.88264(12) 0.28558(8) 1.32701(17) 0.0386(5) Uani 1 1 d . . . . .
H1 H 0.893193 0.258226 1.407164 0.046 Uiso 1 1 calc R . . . .
C2 C 0.84069(11) 0.40118(9) 0.98382(17) 0.0395(5) Uani 1 1 d . . . . .
C3 C 0.83629(12) 0.42861(10) 0.89449(18) 0.0414(5) Uani 1 1 d . . . . .
C4 C 0.83657(10) 0.46138(9) 0.78822(17) 0.0360(4) Uani 1 1 d . . . . .
C5 C 0.84015(13) 0.52227(10) 0.78928(18) 0.0466(5) Uani 1 1 d . . . . .
H5 H 0.839660 0.543216 0.860114 0.056 Uiso 1 1 calc R . . . .
C6 C 0.84443(13) 0.55201(10) 0.68593(19) 0.0474(5) Uani 1 1 d . . . . .
H6 H 0.847666 0.593579 0.688627 0.057 Uiso 1 1 calc R . . . .
C7 C 0.83893(11) 0.46776(9) 0.58251(18) 0.0402(5) Uani 1 1 d . . . . .
H7 H 0.837285 0.448268 0.509822 0.048 Uiso 1 1 calc R . . . .
C8 C 0.83560(11) 0.43368(9) 0.68091(17) 0.0369(4) Uani 1 1 d . . . . .
H8 H 0.832700 0.392172 0.675312 0.044 Uiso 1 1 calc R . . . .
B2 B 0.95821(13) 0.30479(10) 1.25639(19) 0.0355(5) Uani 1 1 d . . . . .
H2 H 1.017676 0.292114 1.283709 0.043 Uiso 1 1 calc R . . . .
B3 B 0.89179(14) 0.25268(10) 1.1972(2) 0.0382(5) Uani 1 1 d . . . . .
H3 H 0.907524 0.205658 1.185531 0.046 Uiso 1 1 calc R . . . .
B4 B 0.80288(14) 0.27253(10) 1.2396(2) 0.0388(5) Uani 1 1 d . . . . .
H4 H 0.759978 0.238490 1.255945 0.047 Uiso 1 1 calc R . . . .
B5 B 0.81349(14) 0.33694(10) 1.32514(19) 0.0369(5) Uani 1 1 d . . . . .
H5A H 0.777703 0.345418 1.397828 0.044 Uiso 1 1 calc R . . . .
B6 B 0.90964(13) 0.35687(10) 1.33524(19) 0.0353(5) Uani 1 1 d . . . . .
H6A H 0.937228 0.378586 1.414761 0.042 Uiso 1 1 calc R . . . .
B7 B 0.93440(13) 0.37429(9) 1.19487(18) 0.0328(5) Uani 1 1 d . . . . .
H7A H 0.978003 0.408044 1.180188 0.039 Uiso 1 1 calc R . . . .
B8 B 0.92326(12) 0.30921(10) 1.10897(19) 0.0345(5) Uani 1 1 d . . . . .
H8A H 0.959653 0.300051 1.037337 0.041 Uiso 1 1 calc R . . . .
B9 B 0.82622(12) 0.28892(10) 1.09869(19) 0.0345(5) Uani 1 1 d . . . . .
H9 H 0.798447 0.266303 1.020332 0.041 Uiso 1 1 calc R . . . .
B10 B 0.77747(12) 0.34166(9) 1.17806(19) 0.0330(5) Uani 1 1 d . . . . .
H10 H 0.717667 0.353921 1.152176 0.040 Uiso 1 1 calc R . . . .
B11 B 0.84406(12) 0.39409(9) 1.23744(18) 0.0327(5) Uani 1 1 d . . . . .
H11 H 0.828151 0.440941 1.250715 0.039 Uiso 1 1 calc R . . . .
B12 B 0.85240(12) 0.36447(9) 1.09648(18) 0.0317(5) Uani 1 1 d . . . . .
N1A N 0.67139(10) 0.48242(8) 1.45205(15) 0.0459(5) Uani 1 1 d . . . . .
C1A C 0.60680(12) 0.71211(8) 0.69245(17) 0.0375(4) Uani 1 1 d . . . . .
H1A H 0.595631 0.737532 0.609940 0.045 Uiso 1 1 calc R . . . .
C2A C 0.65210(11) 0.60491(10) 1.04597(18) 0.0413(5) Uani 1 1 d . . . . .
C3A C 0.65971(11) 0.57903(10) 1.13646(18) 0.0422(5) Uani 1 1 d . . . . .
C4A C 0.66601(11) 0.54664(9) 1.24410(17) 0.0374(5) Uani 1 1 d . . . . .
C5A C 0.67358(11) 0.57443(10) 1.35126(18) 0.0399(5) Uani 1 1 d . . . . .
H5AA H 0.676983 0.615944 1.356043 0.048 Uiso 1 1 calc R . . . .
C6A C 0.67611(12) 0.54073(10) 1.45109(18) 0.0435(5) Uani 1 1 d . . . . .
H6AA H 0.681564 0.560481 1.523584 0.052 Uiso 1 1 calc R . . . .
C7A C 0.66525(14) 0.45625(10) 1.34877(19) 0.0504(6) Uani 1 1 d . . . . .
H7AA H 0.662346 0.414665 1.346847 0.060 Uiso 1 1 calc R . . . .
C8A C 0.66283(13) 0.48573(10) 1.24433(19) 0.0480(5) Uani 1 1 d . . . . .
H8AA H 0.659029 0.464591 1.173350 0.058 Uiso 1 1 calc R . . . .
B2A B 0.59385(13) 0.74715(10) 0.8186(2) 0.0374(5) Uani 1 1 d . . . . .
H2A H 0.574988 0.793733 0.825674 0.045 Uiso 1 1 calc R . . . .
B3A B 0.53138(13) 0.69150(10) 0.7620(2) 0.0372(5) Uani 1 1 d . . . . .
H3A H 0.471426 0.701344 0.731977 0.045 Uiso 1 1 calc R . . . .
B4A B 0.58406(14) 0.63981(10) 0.6889(2) 0.0387(5) Uani 1 1 d . . . . .
H4A H 0.558798 0.615636 0.610714 0.046 Uiso 1 1 calc R . . . .
B5A B 0.67911(14) 0.66348(10) 0.7005(2) 0.0388(5) Uani 1 1 d . . . . .
H5AB H 0.716403 0.654911 0.629781 0.047 Uiso 1 1 calc R . . . .
B6A B 0.68467(13) 0.72981(10) 0.7806(2) 0.0366(5) Uani 1 1 d . . . . .
H6AB H 0.725720 0.764954 0.762427 0.044 Uiso 1 1 calc R . . . .
B7A B 0.66018(12) 0.71541(10) 0.92213(19) 0.0347(5) Uani 1 1 d . . . . .
H7AB H 0.685371 0.740544 0.999156 0.042 Uiso 1 1 calc R . . . .
B8A B 0.56493(13) 0.69152(10) 0.91051(19) 0.0367(5) Uani 1 1 d . . . . .
H8AB H 0.527089 0.700922 0.980148 0.044 Uiso 1 1 calc R . . . .
B9A B 0.55880(13) 0.62443(10) 0.8301(2) 0.0369(5) Uani 1 1 d . . . . .
H9A H 0.517130 0.589435 0.846484 0.044 Uiso 1 1 calc R . . . .
B10A B 0.65111(13) 0.60714(9) 0.7920(2) 0.0364(5) Uani 1 1 d . . . . .
H10A H 0.670381 0.560759 0.783196 0.044 Uiso 1 1 calc R . . . .
B11A B 0.71362(13) 0.66294(9) 0.84935(19) 0.0344(5) Uani 1 1 d . . . . .
H11A H 0.773803 0.653392 0.878416 0.041 Uiso 1 1 calc R . . . .
B12A B 0.63856(13) 0.63905(10) 0.93002(19) 0.0347(5) Uani 1 1 d . . . . .
N2 N 1.09000(8) 0.38223(6) 0.74963(13) 0.0288(3) Uani 1 1 d . . . . .
C9 C 1.02641(11) 0.38648(9) 0.82704(17) 0.0401(5) Uani 1 1 d . . . . .
H9B H 0.981282 0.401385 0.780388 0.048 Uiso 1 1 calc R . . . .
H9C H 1.014717 0.346575 0.853835 0.048 Uiso 1 1 calc R . . . .
C10 C 1.04197(15) 0.42535(13) 0.9315(2) 0.0649(7) Uani 1 1 d . . . . .
H10B H 1.055510 0.464675 0.906394 0.097 Uiso 1 1 calc GR . . . .
H10C H 1.083524 0.408941 0.982392 0.097 Uiso 1 1 calc GR . . . .
H10D H 0.997018 0.427730 0.973683 0.097 Uiso 1 1 calc GR . . . .
C11 C 1.16017(11) 0.35821(9) 0.81568(18) 0.0390(5) Uani 1 1 d . . . . .
H11B H 1.178088 0.386955 0.876020 0.047 Uiso 1 1 calc R . . . .
H11C H 1.199618 0.354441 0.761491 0.047 Uiso 1 1 calc R . . . .
C12 C 1.15059(13) 0.29930(10) 0.8734(2) 0.0508(6) Uani 1 1 d . . . . .
H12A H 1.134662 0.270014 0.814247 0.076 Uiso 1 1 calc GR . . . .
H12B H 1.112479 0.302588 0.928664 0.076 Uiso 1 1 calc GR . . . .
H12C H 1.198433 0.287248 0.914416 0.076 Uiso 1 1 calc GR . . . .
C13 C 1.06324(12) 0.34165(9) 0.64952(17) 0.0413(5) Uani 1 1 d . . . . .
H13A H 1.049964 0.303266 0.681951 0.050 Uiso 1 1 calc R . . . .
H13B H 1.016961 0.358367 0.609026 0.050 Uiso 1 1 calc R . . . .
C14 C 1.11926(16) 0.33153(11) 0.5616(2) 0.0613(7) Uani 1 1 d . . . . .
H14A H 1.096373 0.307142 0.498315 0.092 Uiso 1 1 calc GR . . . .
H14B H 1.163579 0.311593 0.599022 0.092 Uiso 1 1 calc GR . . . .
H14C H 1.134202 0.369301 0.530560 0.092 Uiso 1 1 calc GR . . . .
C15 C 1.10925(11) 0.44223(8) 0.70433(17) 0.0367(4) Uani 1 1 d . . . . .
H15A H 1.128944 0.466829 0.770680 0.044 Uiso 1 1 calc R . . . .
H15B H 1.149852 0.437715 0.652368 0.044 Uiso 1 1 calc R . . . .
C16 C 1.04429(13) 0.47409(9) 0.63901(19) 0.0440(5) Uani 1 1 d . . . . .
H16A H 1.024849 0.450548 0.572105 0.066 Uiso 1 1 calc GR . . . .
H16B H 1.061530 0.512096 0.612205 0.066 Uiso 1 1 calc GR . . . .
H16C H 1.004426 0.480240 0.690429 0.066 Uiso 1 1 calc GR . . . .
N2A N 0.59255(8) 0.38890(6) 0.76792(13) 0.0277(3) Uani 1 1 d . . . . .
C9A C 0.57078(12) 0.33517(9) 0.83346(19) 0.0407(5) Uani 1 1 d . . . . .
H9AA H 0.530717 0.346389 0.882772 0.049 Uiso 1 1 calc R . . . .
H9AB H 0.549200 0.305984 0.776550 0.049 Uiso 1 1 calc R . . . .
C10A C 0.63282(13) 0.30608(11) 0.9090(2) 0.0532(6) Uani 1 1 d . . . . .
H10E H 0.671407 0.292082 0.860813 0.080 Uiso 1 1 calc GR . . . .
H10F H 0.612439 0.272822 0.949599 0.080 Uiso 1 1 calc GR . . . .
H10G H 0.655045 0.334377 0.965862 0.080 Uiso 1 1 calc GR . . . .
C11A C 0.65195(13) 0.37507(10) 0.6876(2) 0.0502(6) Uani 1 1 d . . . . .
H11D H 0.665184 0.411855 0.648839 0.060 Uiso 1 1 calc R . . . .
H11E H 0.697464 0.361448 0.735002 0.060 Uiso 1 1 calc R . . . .
C12A C 0.6315(2) 0.33008(14) 0.5960(3) 0.0923(11) Uani 1 1 d . . . . .
H12D H 0.673011 0.325558 0.547040 0.138 Uiso 1 1 calc GR . . . .
H12E H 0.586366 0.342724 0.548313 0.138 Uiso 1 1 calc GR . . . .
H12F H 0.621835 0.292483 0.632860 0.138 Uiso 1 1 calc GR . . . .
C13A C 0.52142(11) 0.41088(10) 0.70178(19) 0.0437(5) Uani 1 1 d . . . . .
H13C H 0.482713 0.415907 0.756857 0.052 Uiso 1 1 calc R . . . .
H13D H 0.503116 0.380569 0.644866 0.052 Uiso 1 1 calc R . . . .
C14A C 0.52960(13) 0.46823(10) 0.6379(2) 0.0528(6) Uani 1 1 d . . . . .
H14D H 0.568162 0.464015 0.583616 0.079 Uiso 1 1 calc GR . . . .
H14E H 0.544296 0.499303 0.693915 0.079 Uiso 1 1 calc GR . . . .
H14F H 0.481617 0.478446 0.595047 0.079 Uiso 1 1 calc GR . . . .
C15A C 0.62514(14) 0.43522(10) 0.8511(2) 0.0507(6) Uani 1 1 d . . . . .
H15C H 0.640814 0.469179 0.805868 0.061 Uiso 1 1 calc R . . . .
H15D H 0.670617 0.419151 0.895098 0.061 Uiso 1 1 calc R . . . .
C16A C 0.5716(2) 0.45654(14) 0.9367(2) 0.0886(11) Uani 1 1 d . . . . .
H16D H 0.525552 0.471271 0.894147 0.133 Uiso 1 1 calc GR . . . .
H16E H 0.595442 0.488117 0.984181 0.133 Uiso 1 1 calc GR . . . .
H16F H 0.559293 0.423999 0.986842 0.133 Uiso 1 1 calc GR . . . .

loop_
_atom_site_aniso_label
_atom_site_aniso_U_11
_atom_site_aniso_U_22
_atom_site_aniso_U_33
_atom_site_aniso_U_23
_atom_site_aniso_U_13
_atom_site_aniso_U_12
N1 0.0443(10) 0.0485(10) 0.0350(9) 0.0123(8) 0.0025(8) 0.0055(8)
C1 0.0489(12) 0.0350(10) 0.0322(10) 0.0074(8) 0.0048(9) 0.0035(9)
C2 0.0343(11) 0.0482(12) 0.0354(11) 0.0077(9) 0.0001(8) -0.0009(9)
C3 0.0347(11) 0.0524(12) 0.0366(11) 0.0111(9) -0.0005(9) 0.0017(9)
C4 0.0251(9) 0.0481(12) 0.0339(10) 0.0125(9) -0.0017(8) 0.0025(8)
C5 0.0572(14) 0.0499(13) 0.0318(11) 0.0027(9) -0.0002(10) 0.0047(11)
C6 0.0590(14) 0.0399(12) 0.0425(12) 0.0077(9) 0.0000(10) 0.0060(10)
C7 0.0378(11) 0.0503(12) 0.0326(10) 0.0036(9) 0.0039(8) 0.0027(9)
C8 0.0293(10) 0.0422(11) 0.0389(11) 0.0059(9) 0.0015(8) 0.0000(8)
B2 0.0376(12) 0.0349(12) 0.0330(11) -0.0002(9) -0.0013(9) 0.0050(9)
B3 0.0433(13) 0.0277(11) 0.0436(13) -0.0027(9) 0.0031(10) 0.0026(9)
B4 0.0413(13) 0.0316(11) 0.0444(13) 0.0024(10) 0.0083(10) -0.0050(9)
B5 0.0458(13) 0.0363(12) 0.0298(11) 0.0000(9) 0.0102(10) 0.0031(10)
B6 0.0421(13) 0.0365(11) 0.0262(10) -0.0040(9) -0.0033(9) 0.0023(10)
B7 0.0353(11) 0.0306(11) 0.0317(11) 0.0004(9) -0.0010(9) -0.0034(9)
B8 0.0325(11) 0.0410(12) 0.0299(11) -0.0047(9) 0.0021(9) 0.0010(9)
B9 0.0337(12) 0.0362(11) 0.0335(11) -0.0071(9) 0.0021(9) -0.0024(9)
B10 0.0312(11) 0.0346(11) 0.0333(11) -0.0014(9) 0.0032(9) 0.0004(9)
B11 0.0357(11) 0.0287(10) 0.0332(11) -0.0003(8) -0.0001(9) 0.0026(9)
B12 0.0322(11) 0.0347(11) 0.0279(10) 0.0028(8) 0.0005(9) -0.0014(9)
N1A 0.0449(11) 0.0565(12) 0.0369(10) 0.0138(8) 0.0060(8) 0.0145(9)
C1A 0.0451(12) 0.0348(10) 0.0324(10) 0.0059(8) 0.0031(9) -0.0015(9)
C2A 0.0356(11) 0.0510(12) 0.0372(11) 0.0093(9) 0.0026(9) -0.0001(9)
C3A 0.0335(11) 0.0541(13) 0.0389(11) 0.0124(10) 0.0026(9) 0.0027(9)
C4A 0.0269(10) 0.0522(12) 0.0336(10) 0.0115(9) 0.0043(8) 0.0081(9)
C5A 0.0313(10) 0.0464(12) 0.0416(11) 0.0074(9) 0.0014(9) 0.0036(9)
C6A 0.0372(11) 0.0586(14) 0.0347(11) 0.0047(10) 0.0030(9) 0.0067(10)
C7A 0.0605(15) 0.0463(12) 0.0450(13) 0.0109(10) 0.0079(11) 0.0168(11)
C8A 0.0568(14) 0.0516(13) 0.0360(11) 0.0048(10) 0.0061(10) 0.0140(11)
B2A 0.0392(13) 0.0289(11) 0.0437(13) -0.0019(9) 0.0016(10) 0.0027(9)
B3A 0.0352(12) 0.0372(12) 0.0383(12) 0.0053(9) -0.0014(10) 0.0000(10)
B4A 0.0485(14) 0.0333(11) 0.0336(12) 0.0006(9) 0.0001(10) -0.0020(10)
B5A 0.0476(14) 0.0346(12) 0.0356(12) -0.0004(9) 0.0111(10) -0.0011(10)
B6A 0.0379(12) 0.0306(11) 0.0418(13) 0.0026(9) 0.0070(10) -0.0033(9)
B7A 0.0333(11) 0.0368(12) 0.0338(11) -0.0054(9) 0.0022(9) 0.0004(9)
B8A 0.0329(12) 0.0454(13) 0.0321(11) 0.0004(9) 0.0051(9) 0.0021(10)
B9A 0.0381(12) 0.0344(11) 0.0381(12) 0.0071(9) 0.0020(10) -0.0030(9)
B10A 0.0413(12) 0.0282(11) 0.0400(12) 0.0031(9) 0.0059(10) 0.0003(9)
B11A 0.0332(11) 0.0335(11) 0.0373(12) -0.0001(9) 0.0070(9) 0.0015(9)
B12A 0.0350(12) 0.0387(12) 0.0303(11) 0.0067(9) 0.0016(9) 0.0003(9)
N2 0.0257(8) 0.0326(8) 0.0277(8) 0.0037(6) -0.0001(6) -0.0039(6)
C9 0.0313(10) 0.0512(12) 0.0388(11) 0.0087(9) 0.0082(9) -0.0025(9)
C10 0.0573(16) 0.095(2) 0.0445(14) -0.0147(13) 0.0168(12) -0.0024(14)
C11 0.0273(10) 0.0476(12) 0.0412(11) 0.0069(9) -0.0021(8) 0.0005(8)
C12 0.0438(13) 0.0539(14) 0.0527(14) 0.0211(11) -0.0067(10) 0.0039(10)
C13 0.0487(12) 0.0370(11) 0.0363(11) 0.0001(8) -0.0065(9) -0.0037(9)
C14 0.0844(19) 0.0549(15) 0.0457(13) -0.0124(11) 0.0119(13) 0.0035(13)
C15 0.0380(11) 0.0334(10) 0.0390(11) 0.0040(8) 0.0060(9) -0.0061(8)
C16 0.0495(13) 0.0368(11) 0.0453(12) 0.0112(9) 0.0016(10) 0.0029(9)
N2A 0.0247(7) 0.0282(8) 0.0300(8) 0.0023(6) 0.0010(6) -0.0022(6)
C9A 0.0401(11) 0.0361(11) 0.0452(12) 0.0131(9) -0.0001(9) -0.0074(9)
C10A 0.0502(14) 0.0550(14) 0.0535(14) 0.0241(11) -0.0004(11) 0.0055(11)
C11A 0.0494(13) 0.0555(14) 0.0489(13) 0.0115(11) 0.0213(11) 0.0159(11)
C12A 0.142(3) 0.082(2) 0.0561(17) -0.0184(15) 0.0225(19) 0.033(2)
C13A 0.0285(10) 0.0526(13) 0.0488(12) 0.0187(10) -0.0033(9) 0.0022(9)
C14A 0.0433(13) 0.0574(14) 0.0575(14) 0.0296(12) 0.0035(11) 0.0080(11)
C15A 0.0635(15) 0.0384(11) 0.0476(13) -0.0026(10) -0.0104(11) -0.0127(11)
C16A 0.147(3) 0.0730(19) 0.0462(15) -0.0173(14) 0.0132(18) 0.023(2)

loop_
_atom_type_symbol
_atom_type_description
_atom_type_scat_dispersion_real
_atom_type_scat_dispersion_imag
_atom_type_scat_source
C C 0.0033 0.0016 'International Tables Vol C Tables 4.2.6.8 and 6.1.1.4'
H H 0.0000 0.0000 'International Tables Vol C Tables 4.2.6.8 and 6.1.1.4'
B B 0.0013 0.0007 'International Tables Vol C Tables 4.2.6.8 and 6.1.1.4'
N N 0.0061 0.0033 'International Tables Vol C Tables 4.2.6.8 and 6.1.1.4'

loop_
_geom_angle_atom_site_label_1
_geom_angle_atom_site_label_2
_geom_angle_atom_site_label_3
_geom_angle
_geom_angle_site_symmetry_1
_geom_angle_site_symmetry_3
_geom_angle_publ_flag
C6 N1 C7 116.20(18) . . ?
B2 C1 H1 117.4 . . ?
B2 C1 B3 62.86(13) . . ?
B2 C1 B5 115.17(15) . . ?
B3 C1 H1 117.7 . . ?
B3 C1 B5 114.87(16) . . ?
B4 C1 H1 117.7 . . ?
B4 C1 B2 114.83(16) . . ?
B4 C1 B3 62.58(13) . . ?
B4 C1 B5 62.80(13) . . ?
B5 C1 H1 117.5 . . ?
B6 C1 H1 117.5 . . ?
B6 C1 B2 62.94(13) . . ?
B6 C1 B3 114.99(15) . . ?
B6 C1 B4 114.88(15) . . ?
B6 C1 B5 62.88(13) . . ?
C3 C2 B12 175.6(2) . . ?
C2 C3 C4 176.1(2) . . ?
C5 C4 C3 120.96(19) . . ?
C5 C4 C8 117.24(18) . . ?
C8 C4 C3 121.77(19) . . ?
C4 C5 H5 120.4 . . ?
C6 C5 C4 119.2(2) . . ?
C6 C5 H5 120.4 . . ?
N1 C6 C5 124.1(2) . . ?
N1 C6 H6 117.9 . . ?
C5 C6 H6 117.9 . . ?
N1 C7 H7 117.8 . . ?
N1 C7 C8 124.4(2) . . ?
C8 C7 H7 117.8 . . ?
C4 C8 H8 120.6 . . ?
C7 C8 C4 118.80(19) . . ?
C7 C8 H8 120.6 . . ?
C1 B2 H2 125.0 . . ?
C1 B2 B3 58.60(13) . . ?
C1 B2 B6 58.42(12) . . ?
C1 B2 B7 104.54(15) . . ?
C1 B2 B8 104.63(16) . . ?
B3 B2 H2 121.5 . . ?
B3 B2 B7 108.40(16) . . ?
B6 B2 H2 121.7 . . ?
B6 B2 B3 107.77(16) . . ?
B6 B2 B7 59.82(12) . . ?
B7 B2 H2 122.1 . . ?
B8 B2 H2 122.1 . . ?
B8 B2 B3 59.95(13) . . ?
B8 B2 B6 108.21(16) . . ?
B8 B2 B7 60.65(12) . . ?
C1 B3 B2 58.55(12) . . ?
C1 B3 H3 125.1 . . ?
C1 B3 B4 58.65(13) . . ?
C1 B3 B8 104.50(15) . . ?
C1 B3 B9 104.64(15) . . ?
B2 B3 H3 121.4 . . ?
B4 B3 B2 108.04(16) . . ?
B4 B3 H3 121.4 . . ?
B4 B3 B8 108.41(16) . . ?
B8 B3 B2 59.83(12) . . ?
B8 B3 H3 122.1 . . ?
B9 B3 B2 108.57(15) . . ?
B9 B3 H3 122.0 . . ?
B9 B3 B4 59.81(13) . . ?
B9 B3 B8 60.87(13) . . ?
C1 B4 B3 58.77(13) . . ?
C1 B4 H4 124.9 . . ?
C1 B4 B5 58.69(13) . . ?
C1 B4 B9 104.94(16) . . ?
C1 B4 B10 104.75(15) . . ?
B3 B4 H4 121.2 . . ?
B3 B4 B5 108.33(16) . . ?
B3 B4 B10 108.73(16) . . ?
B5 B4 H4 121.3 . . ?
B9 B4 B3 60.08(13) . . ?
B9 B4 H4 121.9 . . ?
B9 B4 B5 108.65(15) . . ?
B9 B4 B10 60.83(12) . . ?
B10 B4 H4 122.0 . . ?
B10 B4 B5 59.87(12) . . ?
C1 B5 B4 58.51(13) . . ?
C1 B5 H5A 125.0 . . ?
C1 B5 B6 58.39(13) . . ?
C1 B5 B10 104.76(15) . . ?
C1 B5 B11 104.59(15) . . ?
B4 B5 H5A 121.6 . . ?
B4 B5 B6 107.65(16) . . ?
B6 B5 H5A 121.6 . . ?
B10 B5 B4 60.06(13) . . ?
B10 B5 H5A 122.0 . . ?
B10 B5 B6 108.32(15) . . ?
B10 B5 B11 60.46(12) . . ?
B11 B5 B4 108.21(15) . . ?
B11 B5 H5A 122.2 . . ?
B11 B5 B6 60.02(13) . . ?
C1 B6 B2 58.64(12) . . ?
C1 B6 B5 58.73(13) . . ?
C1 B6 H6A 124.9 . . ?
C1 B6 B7 104.93(15) . . ?
C1 B6 B11 104.75(16) . . ?
B2 B6 H6A 121.3 . . ?
B5 B6 B2 108.21(16) . . ?
B5 B6 H6A 121.3 . . ?
B7 B6 B2 60.10(12) . . ?
B7 B6 B5 108.65(15) . . ?
B7 B6 H6A 121.9 . . ?
B7 B6 B11 60.76(12) . . ?
B11 B6 B2 108.59(15) . . ?
B11 B6 B5 59.89(13) . . ?
B11 B6 H6A 122.0 . . ?
B2 B7 H7A 122.0 . . ?
B2 B7 B8 59.49(12) . . ?
B2 B7 B11 107.74(15) . . ?
B2 B7 B12 107.29(15) . . ?
B6 B7 B2 60.08(12) . . ?
B6 B7 H7A 122.0 . . ?
B6 B7 B8 107.49(15) . . ?
B6 B7 B11 59.70(12) . . ?
B6 B7 B12 107.33(16) . . ?
B8 B7 H7A 122.0 . . ?
B8 B7 B11 107.75(15) . . ?
B8 B7 B12 59.86(12) . . ?
B11 B7 H7A 121.8 . . ?
B12 B7 H7A 122.1 . . ?
B12 B7 B11 59.86(12) . . ?
B2 B8 B3 60.22(13) . . ?
B2 B8 B7 59.86(12) . . ?
B2 B8 H8A 121.8 . . ?
B2 B8 B9 107.77(16) . . ?
B2 B8 B12 107.76(15) . . ?
B3 B8 B7 107.99(15) . . ?
B3 B8 H8A 121.9 . . ?
B3 B8 B9 59.48(13) . . ?
B3 B8 B12 107.49(16) . . ?
B7 B8 H8A 121.6 . . ?
B7 B8 B9 108.06(15) . . ?
B9 B8 H8A 121.9 . . ?
B12 B8 B7 60.08(12) . . ?
B12 B8 H8A 121.9 . . ?
B12 B8 B9 59.97(12) . . ?
B3 B9 B8 59.66(13) . . ?
B3 B9 H9 121.9 . . ?
B3 B9 B10 108.01(15) . . ?
B3 B9 B12 107.53(15) . . ?
B4 B9 B3 60.10(13) . . ?
B4 B9 B8 107.68(16) . . ?
B4 B9 H9 121.9 . . ?
B4 B9 B10 59.90(12) . . ?
B4 B9 B12 107.61(15) . . ?
B8 B9 H9 121.9 . . ?
B10 B9 B8 107.90(15) . . ?
B10 B9 H9 121.7 . . ?
B12 B9 B8 59.85(12) . . ?
B12 B9 H9 122.0 . . ?
B12 B9 B10 59.96(12) . . ?
B4 B10 B9 59.27(13) . . ?
B4 B10 H10 122.2 . . ?
B4 B10 B11 107.68(16) . . ?
B4 B10 B12 107.11(15) . . ?
B5 B10 B4 60.07(13) . . ?
B5 B10 B9 107.57(16) . . ?
B5 B10 H10 121.9 . . ?
B5 B10 B11 59.78(12) . . ?
B5 B10 B12 107.56(16) . . ?
B9 B10 H10 121.9 . . ?
B11 B10 B9 108.02(15) . . ?
B11 B10 H10 121.7 . . ?
B11 B10 B12 60.06(12) . . ?
B12 B10 B9 59.96(12) . . ?
B12 B10 H10 122.0 . . ?
B5 B11 B6 60.09(13) . . ?
B5 B11 B7 107.84(15) . . ?
B5 B11 B10 59.76(13) . . ?
B5 B11 H11 121.9 . . ?
B5 B11 B12 107.59(15) . . ?
B6 B11 B7 59.54(12) . . ?
B6 B11 B10 107.82(15) . . ?
B6 B11 H11 122.1 . . ?
B6 B11 B12 107.32(15) . . ?
B7 B11 H11 121.7 . . ?
B10 B11 B7 108.27(15) . . ?
B10 B11 H11 121.6 . . ?
B10 B11 B12 60.12(12) . . ?
B12 B11 B7 60.01(12) . . ?
B12 B11 H11 122.0 . . ?
C2 B12 B7 120.63(17) . . ?
C2 B12 B8 119.39(17) . . ?
C2 B12 B9 121.20(17) . . ?
C2 B12 B10 123.55(17) . . ?
C2 B12 B11 123.36(17) . . ?
B8 B12 B7 60.06(12) . . ?
B8 B12 B9 60.18(12) . . ?
B8 B12 B10 108.27(15) . . ?
B8 B12 B11 108.12(15) . . ?
B9 B12 B7 108.21(15) . . ?
B9 B12 B10 60.08(12) . . ?
B10 B12 B7 108.13(15) . . ?
B11 B12 B7 60.13(12) . . ?
B11 B12 B9 107.93(15) . . ?
B11 B12 B10 59.83(12) . . ?
C7A N1A C6A 116.07(18) . . ?
B2A C1A H1A 117.6 . . ?
B2A C1A B3A 63.01(13) . . ?
B2A C1A B5A 114.96(16) . . ?
B3A C1A H1A 117.4 . . ?
B3A C1A B5A 115.24(15) . . ?
B4A C1A H1A 117.3 . . ?
B4A C1A B2A 115.21(15) . . ?
B4A C1A B3A 62.87(13) . . ?
B4A C1A B5A 63.09(13) . . ?
B4A C1A B6A 115.26(16) . . ?
B5A C1A H1A 117.4 . . ?
B6A C1A H1A 117.6 . . ?
B6A C1A B2A 62.64(13) . . ?
B6A C1A B3A 115.07(16) . . ?
B6A C1A B5A 62.85(13) . . ?
C3A C2A B12A 177.4(2) . . ?
C2A C3A C4A 177.7(2) . . ?
C5A C4A C3A 122.1(2) . . ?
C5A C4A C8A 117.05(18) . . ?
C8A C4A C3A 120.8(2) . . ?
C4A C5A H5AA 120.5 . . ?
C6A C5A C4A 119.0(2) . . ?
C6A C5A H5AA 120.5 . . ?
N1A C6A C5A 124.3(2) . . ?
N1A C6A H6AA 117.9 . . ?
C5A C6A H6AA 117.9 . . ?
N1A C7A H7AA 117.9 . . ?
N1A C7A C8A 124.2(2) . . ?
C8A C7A H7AA 117.9 . . ?
C4A C8A H8AA 120.3 . . ?
C7A C8A C4A 119.3(2) . . ?
C7A C8A H8AA 120.3 . . ?
C1A B2A H2A 125.0 . . ?
C1A B2A B3A 58.50(12) . . ?
C1A B2A B6A 58.66(13) . . ?
C1A B2A B7A 104.80(15) . . ?
C1A B2A B8A 104.54(15) . . ?
B3A B2A H2A 121.4 . . ?
B6A B2A H2A 121.4 . . ?
B6A B2A B3A 108.07(16) . . ?
B7A B2A H2A 121.9 . . ?
B7A B2A B3A 108.62(16) . . ?
B7A B2A B6A 60.02(13) . . ?
B8A B2A H2A 122.1 . . ?
B8A B2A B3A 59.96(13) . . ?
B8A B2A B6A 108.46(16) . . ?
B8A B2A B7A 60.72(13) . . ?
C1A B3A B2A 58.49(13) . . ?
C1A B3A H3A 125.2 . . ?
C1A B3A B4A 58.51(13) . . ?
C1A B3A B8A 104.30(16) . . ?
C1A B3A B9A 104.51(16) . . ?
B2A B3A H3A 121.6 . . ?
B4A B3A B2A 107.89(17) . . ?
B4A B3A H3A 121.4 . . ?
B8A B3A B2A 59.65(13) . . ?
B8A B3A H3A 122.2 . . ?
B8A B3A B4A 108.45(16) . . ?
B8A B3A B9A 60.74(13) . . ?
B9A B3A B2A 108.27(16) . . ?
B9A B3A H3A 122.0 . . ?
B9A B3A B4A 60.00(13) . . ?
C1A B4A B3A 58.62(12) . . ?
C1A B4A H4A 125.1 . . ?
C1A B4A B5A 58.52(13) . . ?
C1A B4A B9A 104.54(16) . . ?
C1A B4A B10A 104.21(16) . . ?
B3A B4A H4A 121.4 . . ?
B3A B4A B5A 107.99(16) . . ?
B3A B4A B10A 108.29(16) . . ?
B5A B4A H4A 121.6 . . ?
B9A B4A B3A 59.93(13) . . ?
B9A B4A H4A 122.1 . . ?
B9A B4A B5A 108.25(17) . . ?
B9A B4A B10A 60.66(13) . . ?
B10A B4A H4A 122.3 . . ?
B10A B4A B5A 59.60(13) . . ?
C1A B5A B4A 58.39(13) . . ?
C1A B5A H5AB 125.1 . . ?
C1A B5A B6A 58.54(12) . . ?
C1A B5A B10A 104.57(16) . . ?
C1A B5A B11A 104.67(16) . . ?
B4A B5A H5AB 121.4 . . ?
B6A B5A B4A 107.84(16) . . ?
B6A B5A H5AB 121.5 . . ?
B6A B5A B11A 60.04(13) . . ?
B10A B5A B4A 60.19(13) . . ?
B10A B5A H5AB 122.2 . . ?
B10A B5A B6A 108.20(16) . . ?
B10A B5A B11A 60.38(13) . . ?
B11A B5A B4A 108.46(16) . . ?
B11A B5A H5AB 122.1 . . ?
C1A B6A B2A 58.70(13) . . ?
C1A B6A B5A 58.61(13) . . ?
C1A B6A H6AB 125.0 . . ?
C1A B6A B7A 104.73(16) . . ?
C1A B6A B11A 104.78(15) . . ?
B2A B6A B5A 108.21(16) . . ?
B2A B6A H6AB 121.4 . . ?
B2A B6A B11A 108.53(16) . . ?
B5A B6A H6AB 121.3 . . ?
B5A B6A B11A 60.11(13) . . ?
B7A B6A B2A 59.90(13) . . ?
B7A B6A B5A 108.67(15) . . ?
B7A B6A H6AB 122.0 . . ?
B7A B6A B11A 60.72(12) . . ?
B11A B6A H6AB 122.0 . . ?
B2A B7A B6A 60.08(13) . . ?
B2A B7A H7AB 121.9 . . ?
B2A B7A B8A 59.64(13) . . ?
B2A B7A B11A 108.04(16) . . ?
B2A B7A B12A 107.41(16) . . ?
B6A B7A H7AB 121.9 . . ?
B6A B7A B8A 107.65(16) . . ?
B6A B7A B11A 59.92(12) . . ?
B6A B7A B12A 107.56(15) . . ?
B8A B7A H7AB 122.0 . . ?
B8A B7A B11A 107.95(16) . . ?
B8A B7A B12A 59.77(13) . . ?
B11A B7A H7AB 121.6 . . ?
B12A B7A H7AB 122.1 . . ?
B12A B7A B11A 60.02(12) . . ?
B2A B8A B3A 60.39(13) . . ?
B2A B8A B7A 59.64(13) . . ?
B2A B8A H8AB 121.8 . . ?
B2A B8A B9A 107.99(15) . . ?
B2A B8A B12A 107.81(16) . . ?
B3A B8A B7A 108.12(16) . . ?
B3A B8A H8AB 121.7 . . ?
B3A B8A B9A 59.65(13) . . ?
B3A B8A B12A 107.77(16) . . ?
B7A B8A H8AB 121.6 . . ?
B7A B8A B9A 108.27(16) . . ?
B9A B8A H8AB 121.7 . . ?
B12A B8A B7A 60.27(13) . . ?
B12A B8A H8AB 121.8 . . ?
B12A B8A B9A 60.03(13) . . ?
B3A B9A B4A 60.06(13) . . ?
B3A B9A B8A 59.60(13) . . ?
B3A B9A H9A 122.0 . . ?
B3A B9A B10A 107.75(16) . . ?
B3A B9A B12A 107.47(16) . . ?
B4A B9A B8A 107.59(16) . . ?
B4A B9A H9A 121.8 . . ?
B4A B9A B10A 59.85(13) . . ?
B4A B9A B12A 107.77(16) . . ?
B8A B9A H9A 122.1 . . ?
B8A B9A B10A 107.59(16) . . ?
B10A B9A H9A 121.8 . . ?
B12A B9A B8A 59.70(13) . . ?
B12A B9A H9A 121.9 . . ?
B12A B9A B10A 60.01(13) . . ?
B4A B10A B9A 59.49(13) . . ?
B4A B10A H10A 121.9 . . ?
B4A B10A B11A 108.24(15) . . ?
B4A B10A B12A 107.31(16) . . ?
B5A B10A B4A 60.20(13) . . ?
B5A B10A B9A 107.80(16) . . ?
B5A B10A H10A 121.7 . . ?
B5A B10A B11A 60.09(13) . . ?
B5A B10A B12A 107.78(15) . . ?
B9A B10A H10A 121.9 . . ?
B11A B10A B9A 108.20(16) . . ?
B11A B10A H10A 121.4 . . ?
B11A B10A B12A 60.15(12) . . ?
B12A B10A B9A 59.79(13) . . ?
B12A B10A H10A 122.0 . . ?
B5A B11A B7A 107.39(16) . . ?
B5A B11A B10A 59.53(13) . . ?
B5A B11A H11A 122.2 . . ?
B5A B11A B12A 107.31(16) . . ?
B6A B11A B5A 59.85(13) . . ?
B6A B11A B7A 59.36(12) . . ?
B6A B11A B10A 107.39(16) . . ?
B6A B11A H11A 122.3 . . ?
B6A B11A B12A 107.07(16) . . ?
B7A B11A H11A 121.9 . . ?
B10A B11A B7A 107.99(16) . . ?
B10A B11A H11A 121.8 . . ?
B10A B11A B12A 60.11(13) . . ?
B12A B11A B7A 59.94(12) . . ?
B12A B11A H11A 122.1 . . ?
C2A B12A B7A 121.02(18) . . ?
C2A B12A B8A 120.18(17) . . ?
C2A B12A B9A 121.31(17) . . ?
C2A B12A B10A 123.12(18) . . ?
C2A B12A B11A 122.62(17) . . ?
B7A B12A B10A 107.78(15) . . ?
B7A B12A B11A 60.04(12) . . ?
B8A B12A B7A 59.97(13) . . ?
B8A B12A B9A 60.27(13) . . ?
B8A B12A B10A 108.18(15) . . ?
B8A B12A B11A 108.14(15) . . ?
B9A B12A B7A 108.23(15) . . ?
B9A B12A B10A 60.19(13) . . ?
B9A B12A B11A 108.20(15) . . ?
B10A B12A B11A 59.74(12) . . ?
C9 N2 C13 106.73(15) . . ?
C9 N2 C15 110.71(15) . . ?
C11 N2 C9 110.96(14) . . ?
C11 N2 C13 110.69(15) . . ?
C11 N2 C15 107.32(14) . . ?
C15 N2 C13 110.47(14) . . ?
N2 C9 H9B 108.6 . . ?
N2 C9 H9C 108.6 . . ?
H9B C9 H9C 107.5 . . ?
C10 C9 N2 114.81(17) . . ?
C10 C9 H9B 108.6 . . ?
C10 C9 H9C 108.6 . . ?
C9 C10 H10B 109.5 . . ?
C9 C10 H10C 109.5 . . ?
C9 C10 H10D 109.5 . . ?
H10B C10 H10C 109.5 . . ?
H10B C10 H10D 109.5 . . ?
H10C C10 H10D 109.5 . . ?
N2 C11 H11B 108.5 . . ?
N2 C11 H11C 108.5 . . ?
N2 C11 C12 114.94(16) . . ?
H11B C11 H11C 107.5 . . ?
C12 C11 H11B 108.5 . . ?
C12 C11 H11C 108.5 . . ?
C11 C12 H12A 109.5 . . ?
C11 C12 H12B 109.5 . . ?
C11 C12 H12C 109.5 . . ?
H12A C12 H12B 109.5 . . ?
H12A C12 H12C 109.5 . . ?
H12B C12 H12C 109.5 . . ?
N2 C13 H13A 108.5 . . ?
N2 C13 H13B 108.5 . . ?
H13A C13 H13B 107.5 . . ?
C14 C13 N2 115.03(18) . . ?
C14 C13 H13A 108.5 . . ?
C14 C13 H13B 108.5 . . ?
C13 C14 H14A 109.5 . . ?
C13 C14 H14B 109.5 . . ?
C13 C14 H14C 109.5 . . ?
H14A C14 H14B 109.5 . . ?
H14A C14 H14C 109.5 . . ?
H14B C14 H14C 109.5 . . ?
N2 C15 H15A 108.6 . . ?
N2 C15 H15B 108.6 . . ?
H15A C15 H15B 107.6 . . ?
C16 C15 N2 114.70(16) . . ?
C16 C15 H15A 108.6 . . ?
C16 C15 H15B 108.6 . . ?
C15 C16 H16A 109.5 . . ?
C15 C16 H16B 109.5 . . ?
C15 C16 H16C 109.5 . . ?
H16A C16 H16B 109.5 . . ?
H16A C16 H16C 109.5 . . ?
H16B C16 H16C 109.5 . . ?
C11A N2A C9A 111.64(15) . . ?
C11A N2A C13A 111.41(15) . . ?
C11A N2A C15A 106.68(16) . . ?
C13A N2A C9A 106.27(14) . . ?
C13A N2A C15A 110.49(16) . . ?
C15A N2A C9A 110.41(15) . . ?
N2A C9A H9AA 108.3 . . ?
N2A C9A H9AB 108.3 . . ?
H9AA C9A H9AB 107.4 . . ?
C10A C9A N2A 116.09(17) . . ?
C10A C9A H9AA 108.3 . . ?
C10A C9A H9AB 108.3 . . ?
C9A C10A H10E 109.5 . . ?
C9A C10A H10F 109.5 . . ?
C9A C10A H10G 109.5 . . ?
H10E C10A H10F 109.5 . . ?
H10E C10A H10G 109.5 . . ?
H10F C10A H10G 109.5 . . ?
N2A C11A H11D 108.3 . . ?
N2A C11A H11E 108.3 . . ?
H11D C11A H11E 107.4 . . ?
C12A C11A N2A 116.1(2) . . ?
C12A C11A H11D 108.3 . . ?
C12A C11A H11E 108.3 . . ?
C11A C12A H12D 109.5 . . ?
C11A C12A H12E 109.5 . . ?
C11A C12A H12F 109.5 . . ?
H12D C12A H12E 109.5 . . ?
H12D C12A H12F 109.5 . . ?
H12E C12A H12F 109.5 . . ?
N2A C13A H13C 108.6 . . ?
N2A C13A H13D 108.6 . . ?
N2A C13A C14A 114.80(17) . . ?
H13C C13A H13D 107.5 . . ?
C14A C13A H13C 108.6 . . ?
C14A C13A H13D 108.6 . . ?
C13A C14A H14D 109.5 . . ?
C13A C14A H14E 109.5 . . ?
C13A C14A H14F 109.5 . . ?
H14D C14A H14E 109.5 . . ?
H14D C14A H14F 109.5 . . ?
H14E C14A H14F 109.5 . . ?
N2A C15A H15C 108.7 . . ?
N2A C15A H15D 108.7 . . ?
N2A C15A C16A 114.2(2) . . ?
H15C C15A H15D 107.6 . . ?
C16A C15A H15C 108.7 . . ?
C16A C15A H15D 108.7 . . ?
C15A C16A H16D 109.5 . . ?
C15A C16A H16E 109.5 . . ?
C15A C16A H16F 109.5 . . ?
H16D C16A H16E 109.5 . . ?
H16D C16A H16F 109.5 . . ?
H16E C16A H16F 109.5 . . ?

loop_
_geom_bond_atom_site_label_1
_geom_bond_atom_site_label_2
_geom_bond_distance
_geom_bond_site_symmetry_2
_geom_bond_publ_flag
N1 C6 1.332(3) . ?
N1 C7 1.332(3) . ?
C1 H1 1.1200 . ?
C1 B2 1.700(3) . ?
C1 B3 1.701(3) . ?
C1 B4 1.699(3) . ?
C1 B5 1.702(3) . ?
C1 B6 1.696(3) . ?
C2 C3 1.205(3) . ?
C2 B12 1.548(3) . ?
C3 C4 1.440(3) . ?
C4 C5 1.390(3) . ?
C4 C8 1.393(3) . ?
C5 H5 0.9500 . ?
C5 C6 1.384(3) . ?
C6 H6 0.9500 . ?
C7 H7 0.9500 . ?
C7 C8 1.385(3) . ?
C8 H8 0.9500 . ?
B2 H2 1.1200 . ?
B2 B3 1.774(3) . ?
B2 B6 1.773(3) . ?
B2 B7 1.774(3) . ?
B2 B8 1.767(3) . ?
B3 H3 1.1200 . ?
B3 B4 1.766(3) . ?
B3 B8 1.769(3) . ?
B3 B9 1.766(3) . ?
B4 H4 1.1200 . ?
B4 B5 1.772(3) . ?
B4 B9 1.761(3) . ?
B4 B10 1.772(3) . ?
B5 H5A 1.1200 . ?
B5 B6 1.773(3) . ?
B5 B10 1.769(3) . ?
B5 B11 1.769(3) . ?
B6 H6A 1.1200 . ?
B6 B7 1.769(3) . ?
B6 B11 1.771(3) . ?
B7 H7A 1.1200 . ?
B7 B8 1.788(3) . ?
B7 B11 1.790(3) . ?
B7 B12 1.788(3) . ?
B8 H8A 1.1200 . ?
B8 B9 1.790(3) . ?
B8 B12 1.784(3) . ?
B9 H9 1.1200 . ?
B9 B10 1.789(3) . ?
B9 B12 1.786(3) . ?
B10 H10 1.1200 . ?
B10 B11 1.781(3) . ?
B10 B12 1.786(3) . ?
B11 H11 1.1200 . ?
B11 B12 1.785(3) . ?
N1A C6A 1.333(3) . ?
N1A C7A 1.332(3) . ?
C1A H1A 1.1200 . ?
C1A B2A 1.700(3) . ?
C1A B3A 1.700(3) . ?
C1A B4A 1.698(3) . ?
C1A B5A 1.700(3) . ?
C1A B6A 1.699(3) . ?
C2A C3A 1.200(3) . ?
C2A B12A 1.552(3) . ?
C3A C4A 1.445(3) . ?
C4A C5A 1.389(3) . ?
C4A C8A 1.390(3) . ?
C5A H5AA 0.9500 . ?
C5A C6A 1.386(3) . ?
C6A H6AA 0.9500 . ?
C7A H7AA 0.9500 . ?
C7A C8A 1.381(3) . ?
C8A H8AA 0.9500 . ?
B2A H2A 1.1200 . ?
B2A B3A 1.777(3) . ?
B2A B6A 1.767(3) . ?
B2A B7A 1.763(3) . ?
B2A B8A 1.763(3) . ?
B3A H3A 1.1200 . ?
B3A B4A 1.772(3) . ?
B3A B8A 1.769(3) . ?
B3A B9A 1.770(3) . ?
B4A H4A 1.1200 . ?
B4A B5A 1.778(3) . ?
B4A B9A 1.771(3) . ?
B4A B10A 1.777(3) . ?
B5A H5AB 1.1200 . ?
B5A B6A 1.772(3) . ?
B5A B10A 1.767(3) . ?
B5A B11A 1.777(3) . ?
B6A H6AB 1.1200 . ?
B6A B7A 1.766(3) . ?
B6A B11A 1.776(3) . ?
B7A H7AB 1.1200 . ?
B7A B8A 1.782(3) . ?
B7A B11A 1.790(3) . ?
B7A B12A 1.788(3) . ?
B8A H8AB 1.1200 . ?
B8A B9A 1.789(3) . ?
B8A B12A 1.779(3) . ?
B9A H9A 1.1200 . ?
B9A B10A 1.792(3) . ?
B9A B12A 1.785(3) . ?
B10A H10A 1.1200 . ?
B10A B11A 1.782(3) . ?
B10A B12A 1.789(3) . ?
B11A H11A 1.1200 . ?
B11A B12A 1.789(3) . ?
N2 C9 1.514(2) . ?
N2 C11 1.512(2) . ?
N2 C13 1.526(2) . ?
N2 C15 1.516(2) . ?
C9 H9B 0.9900 . ?
C9 H9C 0.9900 . ?
C9 C10 1.505(3) . ?
C10 H10B 0.9800 . ?
C10 H10C 0.9800 . ?
C10 H10D 0.9800 . ?
C11 H11B 0.9900 . ?
C11 H11C 0.9900 . ?
C11 C12 1.517(3) . ?
C12 H12A 0.9800 . ?
C12 H12B 0.9800 . ?
C12 H12C 0.9800 . ?
C13 H13A 0.9900 . ?
C13 H13B 0.9900 . ?
C13 C14 1.510(3) . ?
C14 H14A 0.9800 . ?
C14 H14B 0.9800 . ?
C14 H14C 0.9800 . ?
C15 H15A 0.9900 . ?
C15 H15B 0.9900 . ?
C15 C16 1.514(3) . ?
C16 H16A 0.9800 . ?
C16 H16B 0.9800 . ?
C16 H16C 0.9800 . ?
N2A C9A 1.511(2) . ?
N2A C11A 1.508(2) . ?
N2A C13A 1.510(2) . ?
N2A C15A 1.511(2) . ?
C9A H9AA 0.9900 . ?
C9A H9AB 0.9900 . ?
C9A C10A 1.504(3) . ?
C10A H10E 0.9800 . ?
C10A H10F 0.9800 . ?
C10A H10G 0.9800 . ?
C11A H11D 0.9900 . ?
C11A H11E 0.9900 . ?
C11A C12A 1.496(4) . ?
C12A H12D 0.9800 . ?
C12A H12E 0.9800 . ?
C12A H12F 0.9800 . ?
C13A H13C 0.9900 . ?
C13A H13D 0.9900 . ?
C13A C14A 1.516(3) . ?
C14A H14D 0.9800 . ?
C14A H14E 0.9800 . ?
C14A H14F 0.9800 . ?
C15A H15C 0.9900 . ?
C15A H15D 0.9900 . ?
C15A C16A 1.519(4) . ?
C16A H16D 0.9800 . ?
C16A H16E 0.9800 . ?
C16A H16F 0.9800 . ?

loop_
_geom_torsion_atom_site_label_1
_geom_torsion_atom_site_label_2
_geom_torsion_atom_site_label_3
_geom_torsion_atom_site_label_4
_geom_torsion
_geom_torsion_site_symmetry_1
_geom_torsion_site_symmetry_2
_geom_torsion_site_symmetry_3
_geom_torsion_site_symmetry_4
_geom_torsion_publ_flag
N1 C7 C8 C4 1.1(3) . . . . ?
C1 B2 B3 B4 32.80(15) . . . . ?
C1 B2 B3 B8 134.03(16) . . . . ?
C1 B2 B3 B9 96.15(17) . . . . ?
C1 B2 B6 B5 -32.81(15) . . . . ?
C1 B2 B6 B7 -134.30(16) . . . . ?
C1 B2 B6 B11 -96.30(17) . . . . ?
C1 B2 B7 B6 39.04(14) . . . . ?
C1 B2 B7 B8 -98.83(16) . . . . ?
C1 B2 B7 B11 1.72(19) . . . . ?
C1 B2 B7 B12 -61.38(18) . . . . ?
C1 B2 B8 B3 -39.36(14) . . . . ?
C1 B2 B8 B7 98.68(16) . . . . ?
C1 B2 B8 B9 -2.3(2) . . . . ?
C1 B2 B8 B12 61.02(19) . . . . ?
C1 B3 B4 B5 32.75(15) . . . . ?
C1 B3 B4 B9 134.17(16) . . . . ?
C1 B3 B4 B10 96.25(17) . . . . ?
C1 B3 B8 B2 39.31(15) . . . . ?
C1 B3 B8 B7 1.9(2) . . . . ?
C1 B3 B8 B9 -98.91(17) . . . . ?
C1 B3 B8 B12 -61.54(19) . . . . ?
C1 B3 B9 B4 -39.28(15) . . . . ?
C1 B3 B9 B8 98.67(16) . . . . ?
C1 B3 B9 B10 -2.0(2) . . . . ?
C1 B3 B9 B12 61.35(19) . . . . ?
C1 B4 B5 B6 32.86(14) . . . . ?
C1 B4 B5 B10 134.24(16) . . . . ?
C1 B4 B5 B11 96.28(17) . . . . ?
C1 B4 B9 B3 39.40(14) . . . . ?
C1 B4 B9 B8 2.1(2) . . . . ?
C1 B4 B9 B10 -98.79(16) . . . . ?
C1 B4 B9 B12 -61.08(19) . . . . ?
C1 B4 B10 B5 -39.27(15) . . . . ?
C1 B4 B10 B9 99.11(17) . . . . ?
C1 B4 B10 B11 -1.7(2) . . . . ?
C1 B4 B10 B12 61.52(18) . . . . ?
C1 B5 B6 B2 32.78(14) . . . . ?
C1 B5 B6 B7 96.49(16) . . . . ?
C1 B5 B6 B11 134.15(16) . . . . ?
C1 B5 B10 B4 39.18(15) . . . . ?
C1 B5 B10 B9 2.4(2) . . . . ?
C1 B5 B10 B11 -98.63(17) . . . . ?
C1 B5 B10 B12 -60.84(19) . . . . ?
C1 B5 B11 B6 -39.15(14) . . . . ?
C1 B5 B11 B7 -2.2(2) . . . . ?
C1 B5 B11 B10 98.93(16) . . . . ?
C1 B5 B11 B12 61.10(19) . . . . ?
C1 B6 B7 B2 -39.23(15) . . . . ?
C1 B6 B7 B8 -1.9(2) . . . . ?
C1 B6 B7 B11 98.79(16) . . . . ?
C1 B6 B7 B12 61.12(19) . . . . ?
C1 B6 B11 B5 39.36(14) . . . . ?
C1 B6 B11 B7 -99.08(16) . . . . ?
C1 B6 B11 B10 2.0(2) . . . . ?
C1 B6 B11 B12 -61.35(18) . . . . ?
C3 C4 C5 C6 176.5(2) . . . . ?
C3 C4 C8 C7 -177.48(18) . . . . ?
C4 C5 C6 N1 1.0(4) . . . . ?
C5 C4 C8 C7 0.6(3) . . . . ?
C6 N1 C7 C8 -1.7(3) . . . . ?
C7 N1 C6 C5 0.6(3) . . . . ?
C8 C4 C5 C6 -1.6(3) . . . . ?
B2 C1 B3 B4 -142.91(16) . . . . ?
B2 C1 B3 B8 -39.94(15) . . . . ?
B2 C1 B3 B9 -103.06(16) . . . . ?
B2 C1 B4 B3 36.25(16) . . . . ?
B2 C1 B4 B5 -106.81(17) . . . . ?
B2 C1 B4 B9 -3.8(2) . . . . ?
B2 C1 B4 B10 -67.0(2) . . . . ?
B2 C1 B5 B4 106.28(18) . . . . ?
B2 C1 B5 B6 -36.34(16) . . . . ?
B2 C1 B5 B10 66.3(2) . . . . ?
B2 C1 B5 B11 3.6(2) . . . . ?
B2 C1 B6 B5 142.97(16) . . . . ?
B2 C1 B6 B7 39.95(15) . . . . ?
B2 C1 B6 B11 103.04(16) . . . . ?
B2 B3 B4 C1 -32.75(14) . . . . ?
B2 B3 B4 B5 0.0(2) . . . . ?
B2 B3 B4 B9 101.42(17) . . . . ?
B2 B3 B4 B10 63.5(2) . . . . ?
B2 B3 B8 B7 -37.44(15) . . . . ?
B2 B3 B8 B9 -138.21(16) . . . . ?
B2 B3 B8 B12 -100.85(16) . . . . ?
B2 B3 B9 B4 -100.52(17) . . . . ?
B2 B3 B9 B8 37.43(15) . . . . ?
B2 B3 B9 B10 -63.2(2) . . . . ?
B2 B3 B9 B12 0.1(2) . . . . ?
B2 B6 B7 B8 37.30(15) . . . . ?
B2 B6 B7 B11 138.02(16) . . . . ?
B2 B6 B7 B12 100.35(16) . . . . ?
B2 B6 B11 B5 100.72(17) . . . . ?
B2 B6 B11 B7 -37.71(15) . . . . ?
B2 B6 B11 B10 63.4(2) . . . . ?
B2 B6 B11 B12 0.0(2) . . . . ?
B2 B7 B8 B3 37.60(15) . . . . ?
B2 B7 B8 B9 100.48(17) . . . . ?
B2 B7 B8 B12 137.83(16) . . . . ?
B2 B7 B11 B5 0.3(2) . . . . ?
B2 B7 B11 B6 37.49(14) . . . . ?
B2 B7 B11 B10 -62.87(18) . . . . ?
B2 B7 B11 B12 -100.09(16) . . . . ?
B2 B7 B12 C2 -145.77(18) . . . . ?
B2 B7 B12 B8 -37.28(15) . . . . ?
B2 B7 B12 B9 0.2(2) . . . . ?
B2 B7 B12 B10 63.79(19) . . . . ?
B2 B7 B12 B11 100.85(16) . . . . ?
B2 B8 B9 B3 -37.40(15) . . . . ?
B2 B8 B9 B4 0.2(2) . . . . ?
B2 B8 B9 B10 63.40(19) . . . . ?
B2 B8 B9 B12 100.65(16) . . . . ?
B2 B8 B12 C2 148.08(18) . . . . ?
B2 B8 B12 B7 37.56(15) . . . . ?
B2 B8 B12 B9 -100.67(17) . . . . ?
B2 B8 B12 B10 -63.28(19) . . . . ?
B2 B8 B12 B11 0.0(2) . . . . ?
B3 C1 B2 B6 142.65(16) . . . . ?
B3 C1 B2 B7 102.92(16) . . . . ?
B3 C1 B2 B8 40.03(15) . . . . ?
B3 C1 B4 B5 -143.06(16) . . . . ?
B3 C1 B4 B9 -40.05(15) . . . . ?
B3 C1 B4 B10 -103.21(16) . . . . ?
B3 C1 B5 B4 36.02(16) . . . . ?
B3 C1 B5 B6 -106.60(18) . . . . ?
B3 C1 B5 B10 -3.9(2) . . . . ?
B3 C1 B5 B11 -66.6(2) . . . . ?
B3 C1 B6 B2 -36.56(16) . . . . ?
B3 C1 B6 B5 106.41(18) . . . . ?
B3 C1 B6 B7 3.4(2) . . . . ?
B3 C1 B6 B11 66.5(2) . . . . ?
B3 B2 B6 C1 32.94(15) . . . . ?
B3 B2 B6 B5 0.1(2) . . . . ?
B3 B2 B6 B7 -101.36(17) . . . . ?
B3 B2 B6 B11 -63.4(2) . . . . ?
B3 B2 B7 B6 100.29(17) . . . . ?
B3 B2 B7 B8 -37.58(15) . . . . ?
B3 B2 B7 B11 62.97(19) . . . . ?
B3 B2 B7 B12 -0.1(2) . . . . ?
B3 B2 B8 B7 138.04(16) . . . . ?
B3 B2 B8 B9 37.07(15) . . . . ?
B3 B2 B8 B12 100.38(17) . . . . ?
B3 B4 B5 C1 -32.78(15) . . . . ?
B3 B4 B5 B6 0.1(2) . . . . ?
B3 B4 B5 B10 101.46(17) . . . . ?
B3 B4 B5 B11 63.5(2) . . . . ?
B3 B4 B9 B8 -37.35(15) . . . . ?
B3 B4 B9 B10 -138.20(16) . . . . ?
B3 B4 B9 B12 -100.48(17) . . . . ?
B3 B4 B10 B5 -100.79(18) . . . . ?
B3 B4 B10 B9 37.59(15) . . . . ?
B3 B4 B10 B11 -63.3(2) . . . . ?
B3 B4 B10 B12 0.0(2) . . . . ?
B3 B8 B9 B4 37.55(15) . . . . ?
B3 B8 B9 B10 100.80(17) . . . . ?
B3 B8 B9 B12 138.04(16) . . . . ?
B3 B8 B12 C2 -148.40(18) . . . . ?
B3 B8 B12 B7 101.08(16) . . . . ?
B3 B8 B12 B9 -37.15(15) . . . . ?
B3 B8 B12 B10 0.2(2) . . . . ?
B3 B8 B12 B11 63.57(19) . . . . ?
B3 B9 B10 B4 -37.42(15) . . . . ?
B3 B9 B10 B5 -0.3(2) . . . . ?
B3 B9 B10 B11 62.85(19) . . . . ?
B3 B9 B10 B12 100.24(17) . . . . ?
B3 B9 B12 C2 145.55(18) . . . . ?
B3 B9 B12 B7 -0.2(2) . . . . ?
B3 B9 B12 B8 37.23(14) . . . . ?
B3 B9 B12 B10 -101.06(16) . . . . ?
B3 B9 B12 B11 -63.79(19) . . . . ?
B4 C1 B2 B3 -36.14(16) . . . . ?
B4 C1 B2 B6 106.51(17) . . . . ?
B4 C1 B2 B7 66.78(19) . . . . ?
B4 C1 B2 B8 3.9(2) . . . . ?
B4 C1 B3 B2 142.91(16) . . . . ?
B4 C1 B3 B8 102.97(17) . . . . ?
B4 C1 B3 B9 39.85(15) . . . . ?
B4 C1 B5 B6 -142.62(16) . . . . ?
B4 C1 B5 B10 -39.94(15) . . . . ?
B4 C1 B5 B11 -102.67(16) . . . . ?
B4 C1 B6 B2 -106.44(18) . . . . ?
B4 C1 B6 B5 36.53(16) . . . . ?
B4 C1 B6 B7 -66.5(2) . . . . ?
B4 C1 B6 B11 -3.4(2) . . . . ?
B4 B3 B8 B2 100.61(17) . . . . ?
B4 B3 B8 B7 63.2(2) . . . . ?
B4 B3 B8 B9 -37.60(15) . . . . ?
B4 B3 B8 B12 -0.2(2) . . . . ?
B4 B3 B9 B8 137.95(16) . . . . ?
B4 B3 B9 B10 37.33(15) . . . . ?
B4 B3 B9 B12 100.63(16) . . . . ?
B4 B5 B6 C1 -32.91(14) . . . . ?
B4 B5 B6 B2 -0.1(2) . . . . ?
B4 B5 B6 B7 63.59(19) . . . . ?
B4 B5 B6 B11 101.25(16) . . . . ?
B4 B5 B10 B9 -36.79(15) . . . . ?
B4 B5 B10 B11 -137.81(16) . . . . ?
B4 B5 B10 B12 -100.01(16) . . . . ?
B4 B5 B11 B6 -100.30(17) . . . . ?
B4 B5 B11 B7 -63.4(2) . . . . ?
B4 B5 B11 B10 37.79(15) . . . . ?
B4 B5 B11 B12 0.0(2) . . . . ?
B4 B9 B10 B5 37.14(15) . . . . ?
B4 B9 B10 B11 100.27(17) . . . . ?
B4 B9 B10 B12 137.66(17) . . . . ?
B4 B9 B12 C2 -151.08(18) . . . . ?
B4 B9 B12 B7 63.19(19) . . . . ?
B4 B9 B12 B8 100.61(17) . . . . ?
B4 B9 B12 B10 -37.69(15) . . . . ?
B4 B9 B12 B11 -0.4(2) . . . . ?
B4 B10 B11 B5 -37.66(15) . . . . ?
B4 B10 B11 B6 -0.2(2) . . . . ?
B4 B10 B11 B7 62.77(18) . . . . ?
B4 B10 B11 B12 99.95(16) . . . . ?
B4 B10 B12 C2 146.89(19) . . . . ?
B4 B10 B12 B7 -63.73(19) . . . . ?
B4 B10 B12 B8 -0.1(2) . . . . ?
B4 B10 B12 B9 37.28(15) . . . . ?
B4 B10 B12 B11 -100.92(16) . . . . ?
B5 C1 B2 B3 -106.33(18) . . . . ?
B5 C1 B2 B6 36.32(16) . . . . ?
B5 C1 B2 B7 -3.4(2) . . . . ?
B5 C1 B2 B8 -66.3(2) . . . . ?
B5 C1 B3 B2 106.81(18) . . . . ?
B5 C1 B3 B4 -36.10(16) . . . . ?
B5 C1 B3 B8 66.9(2) . . . . ?
B5 C1 B3 B9 3.8(2) . . . . ?
B5 C1 B4 B3 143.06(16) . . . . ?
B5 C1 B4 B9 103.01(16) . . . . ?
B5 C1 B4 B10 39.84(14) . . . . ?
B5 C1 B6 B2 -142.97(16) . . . . ?
B5 C1 B6 B7 -103.02(16) . . . . ?
B5 C1 B6 B11 -39.93(14) . . . . ?
B5 B4 B9 B3 100.88(18) . . . . ?
B5 B4 B9 B8 63.5(2) . . . . ?
B5 B4 B9 B10 -37.32(15) . . . . ?
B5 B4 B9 B12 0.4(2) . . . . ?
B5 B4 B10 B9 138.38(17) . . . . ?
B5 B4 B10 B11 37.53(15) . . . . ?
B5 B4 B10 B12 100.78(17) . . . . ?
B5 B6 B7 B2 -100.74(17) . . . . ?
B5 B6 B7 B8 -63.45(19) . . . . ?
B5 B6 B7 B11 37.28(14) . . . . ?
B5 B6 B7 B12 -0.4(2) . . . . ?
B5 B6 B11 B7 -138.44(16) . . . . ?
B5 B6 B11 B10 -37.32(14) . . . . ?
B5 B6 B11 B12 -100.71(16) . . . . ?
B5 B10 B11 B6 37.47(15) . . . . ?
B5 B10 B11 B7 100.43(16) . . . . ?
B5 B10 B11 B12 137.60(16) . . . . ?
B5 B10 B12 C2 -149.86(19) . . . . ?
B5 B10 B12 B7 -0.5(2) . . . . ?
B5 B10 B12 B8 63.10(18) . . . . ?
B5 B10 B12 B9 100.53(16) . . . . ?
B5 B10 B12 B11 -37.67(14) . . . . ?
B5 B11 B12 C2 150.17(18) . . . . ?
B5 B11 B12 B7 -100.84(16) . . . . ?
B5 B11 B12 B8 -63.36(19) . . . . ?
B5 B11 B12 B9 0.3(2) . . . . ?
B5 B11 B12 B10 37.67(15) . . . . ?
B6 C1 B2 B3 -142.65(16) . . . . ?
B6 C1 B2 B7 -39.73(14) . . . . ?
B6 C1 B2 B8 -102.63(16) . . . . ?
B6 C1 B3 B2 36.59(16) . . . . ?
B6 C1 B3 B4 -106.33(18) . . . . ?
B6 C1 B3 B8 -3.4(2) . . . . ?
B6 C1 B3 B9 -66.5(2) . . . . ?
B6 C1 B4 B3 106.50(18) . . . . ?
B6 C1 B4 B5 -36.56(16) . . . . ?
B6 C1 B4 B9 66.4(2) . . . . ?
B6 C1 B4 B10 3.3(2) . . . . ?
B6 C1 B5 B4 142.62(16) . . . . ?
B6 C1 B5 B10 102.68(16) . . . . ?
B6 C1 B5 B11 39.95(14) . . . . ?
B6 B2 B3 C1 -32.87(14) . . . . ?
B6 B2 B3 B4 -0.1(2) . . . . ?
B6 B2 B3 B8 101.16(17) . . . . ?
B6 B2 B3 B9 63.28(19) . . . . ?
B6 B2 B7 B8 -137.87(17) . . . . ?
B6 B2 B7 B11 -37.32(15) . . . . ?
B6 B2 B7 B12 -100.42(17) . . . . ?
B6 B2 B8 B3 -100.42(18) . . . . ?
B6 B2 B8 B7 37.62(15) . . . . ?
B6 B2 B8 B9 -63.3(2) . . . . ?
B6 B2 B8 B12 0.0(2) . . . . ?
B6 B5 B10 B4 100.25(17) . . . . ?
B6 B5 B10 B9 63.46(19) . . . . ?
B6 B5 B10 B11 -37.56(14) . . . . ?
B6 B5 B10 B12 0.2(2) . . . . ?
B6 B5 B11 B7 36.92(14) . . . . ?
B6 B5 B11 B10 138.08(16) . . . . ?
B6 B5 B11 B12 100.25(16) . . . . ?
B6 B7 B8 B2 -37.56(15) . . . . ?
B6 B7 B8 B3 0.0(2) . . . . ?
B6 B7 B8 B9 62.92(19) . . . . ?
B6 B7 B8 B12 100.27(17) . . . . ?
B6 B7 B11 B5 -37.17(15) . . . . ?
B6 B7 B11 B10 -100.36(16) . . . . ?
B6 B7 B11 B12 -137.58(16) . . . . ?
B6 B7 B12 C2 150.98(18) . . . . ?
B6 B7 B12 B8 -100.53(16) . . . . ?
B6 B7 B12 B9 -63.05(19) . . . . ?
B6 B7 B12 B10 0.5(2) . . . . ?
B6 B7 B12 B11 37.60(14) . . . . ?
B6 B11 B12 C2 -146.51(18) . . . . ?
B6 B11 B12 B7 -37.52(14) . . . . ?
B6 B11 B12 B8 0.0(2) . . . . ?
B6 B11 B12 B9 63.60(19) . . . . ?
B6 B11 B12 B10 100.98(17) . . . . ?
B7 B2 B3 C1 -96.14(17) . . . . ?
B7 B2 B3 B4 -63.3(2) . . . . ?
B7 B2 B3 B8 37.89(15) . . . . ?
B7 B2 B3 B9 0.0(2) . . . . ?
B7 B2 B6 C1 134.30(16) . . . . ?
B7 B2 B6 B5 101.49(17) . . . . ?
B7 B2 B6 B11 38.00(15) . . . . ?
B7 B2 B8 B3 -138.04(16) . . . . ?
B7 B2 B8 B9 -100.97(17) . . . . ?
B7 B2 B8 B12 -37.66(15) . . . . ?
B7 B6 B11 B5 138.44(16) . . . . ?
B7 B6 B11 B10 101.12(16) . . . . ?
B7 B6 B11 B12 37.73(14) . . . . ?
B7 B8 B9 B3 -100.65(16) . . . . ?
B7 B8 B9 B4 -63.10(19) . . . . ?
B7 B8 B9 B10 0.1(2) . . . . ?
B7 B8 B9 B12 37.39(14) . . . . ?
B7 B8 B12 C2 110.5(2) . . . . ?
B7 B8 B12 B9 -138.23(16) . . . . ?
B7 B8 B12 B10 -100.84(16) . . . . ?
B7 B8 B12 B11 -37.51(14) . . . . ?
B7 B11 B12 C2 -109.0(2) . . . . ?
B7 B11 B12 B8 37.48(14) . . . . ?
B7 B11 B12 B9 101.13(16) . . . . ?
B7 B11 B12 B10 138.51(16) . . . . ?
B8 B2 B3 C1 -134.03(16) . . . . ?
B8 B2 B3 B4 -101.24(17) . . . . ?
B8 B2 B3 B9 -37.88(15) . . . . ?
B8 B2 B6 C1 96.31(17) . . . . ?
B8 B2 B6 B5 63.5(2) . . . . ?
B8 B2 B6 B7 -37.99(15) . . . . ?
B8 B2 B6 B11 0.0(2) . . . . ?
B8 B2 B7 B6 137.87(17) . . . . ?
B8 B2 B7 B11 100.55(16) . . . . ?
B8 B2 B7 B12 37.45(15) . . . . ?
B8 B3 B4 C1 -96.10(16) . . . . ?
B8 B3 B4 B5 -63.4(2) . . . . ?
B8 B3 B4 B9 38.07(15) . . . . ?
B8 B3 B4 B10 0.2(2) . . . . ?
B8 B3 B9 B4 -137.95(16) . . . . ?
B8 B3 B9 B10 -100.62(16) . . . . ?
B8 B3 B9 B12 -37.32(14) . . . . ?
B8 B7 B11 B5 63.11(18) . . . . ?
B8 B7 B11 B6 100.27(16) . . . . ?
B8 B7 B11 B10 -0.08(19) . . . . ?
B8 B7 B11 B12 -37.31(14) . . . . ?
B8 B7 B12 C2 -108.5(2) . . . . ?
B8 B7 B12 B9 37.48(14) . . . . ?
B8 B7 B12 B10 101.07(16) . . . . ?
B8 B7 B12 B11 138.13(16) . . . . ?
B8 B9 B10 B4 -100.47(17) . . . . ?
B8 B9 B10 B5 -63.32(19) . . . . ?
B8 B9 B10 B11 -0.2(2) . . . . ?
B8 B9 B10 B12 37.19(15) . . . . ?
B8 B9 B12 C2 108.3(2) . . . . ?
B8 B9 B12 B7 -37.42(14) . . . . ?
B8 B9 B12 B10 -138.30(16) . . . . ?
B8 B9 B12 B11 -101.03(16) . . . . ?
B9 B3 B4 C1 -134.17(16) . . . . ?
B9 B3 B4 B5 -101.42(17) . . . . ?
B9 B3 B4 B10 -37.92(15) . . . . ?
B9 B3 B8 B2 138.21(16) . . . . ?
B9 B3 B8 B7 100.77(16) . . . . ?
B9 B3 B8 B12 37.36(14) . . . . ?
B9 B4 B5 C1 -96.50(17) . . . . ?
B9 B4 B5 B6 -63.6(2) . . . . ?
B9 B4 B5 B10 37.74(16) . . . . ?
B9 B4 B5 B11 -0.2(2) . . . . ?
B9 B4 B10 B5 -138.38(17) . . . . ?
B9 B4 B10 B11 -100.85(16) . . . . ?
B9 B4 B10 B12 -37.59(15) . . . . ?
B9 B8 B12 C2 -111.3(2) . . . . ?
B9 B8 B12 B7 138.23(16) . . . . ?
B9 B8 B12 B10 37.39(14) . . . . ?
B9 B8 B12 B11 100.71(16) . . . . ?
B9 B10 B11 B5 -100.25(17) . . . . ?
B9 B10 B11 B6 -62.78(19) . . . . ?
B9 B10 B11 B7 0.2(2) . . . . ?
B9 B10 B11 B12 37.35(14) . . . . ?
B9 B10 B12 C2 109.6(2) . . . . ?
B9 B10 B12 B7 -101.01(16) . . . . ?
B9 B10 B12 B8 -37.43(15) . . . . ?
B9 B10 B12 B11 -138.21(16) . . . . ?
B10 B4 B5 C1 -134.24(16) . . . . ?
B10 B4 B5 B6 -101.38(17) . . . . ?
B10 B4 B5 B11 -37.96(15) . . . . ?
B10 B4 B9 B3 138.20(16) . . . . ?
B10 B4 B9 B8 100.85(17) . . . . ?
B10 B4 B9 B12 37.72(15) . . . . ?
B10 B5 B6 C1 -96.40(16) . . . . ?
B10 B5 B6 B2 -63.62(19) . . . . ?
B10 B5 B6 B7 0.1(2) . . . . ?
B10 B5 B6 B11 37.75(14) . . . . ?
B10 B5 B11 B6 -138.08(16) . . . . ?
B10 B5 B11 B7 -101.16(16) . . . . ?
B10 B5 B11 B12 -37.83(15) . . . . ?
B10 B9 B12 C2 -113.4(2) . . . . ?
B10 B9 B12 B7 100.88(16) . . . . ?
B10 B9 B12 B8 138.30(16) . . . . ?
B10 B9 B12 B11 37.27(15) . . . . ?
B10 B11 B12 C2 112.5(2) . . . . ?
B10 B11 B12 B7 -138.51(16) . . . . ?
B10 B11 B12 B8 -101.03(16) . . . . ?
B10 B11 B12 B9 -37.38(14) . . . . ?
B11 B5 B6 C1 -134.15(16) . . . . ?
B11 B5 B6 B2 -101.37(16) . . . . ?
B11 B5 B6 B7 -37.66(14) . . . . ?
B11 B5 B10 B4 137.81(16) . . . . ?
B11 B5 B10 B9 101.02(16) . . . . ?
B11 B5 B10 B12 37.80(14) . . . . ?
B11 B6 B7 B2 -138.02(16) . . . . ?
B11 B6 B7 B8 -100.73(16) . . . . ?
B11 B6 B7 B12 -37.67(14) . . . . ?
B11 B7 B8 B2 -100.52(16) . . . . ?
B11 B7 B8 B3 -62.93(19) . . . . ?
B11 B7 B8 B9 0.0(2) . . . . ?
B11 B7 B8 B12 37.30(14) . . . . ?
B11 B7 B12 C2 113.4(2) . . . . ?
B11 B7 B12 B8 -138.13(16) . . . . ?
B11 B7 B12 B9 -100.65(16) . . . . ?
B11 B7 B12 B10 -37.06(14) . . . . ?
B11 B10 B12 C2 -112.2(2) . . . . ?
B11 B10 B12 B7 37.19(14) . . . . ?
B11 B10 B12 B8 100.77(16) . . . . ?
B11 B10 B12 B9 138.21(16) . . . . ?
B12 B7 B8 B2 -137.83(16) . . . . ?
B12 B7 B8 B3 -100.23(17) . . . . ?
B12 B7 B8 B9 -37.35(14) . . . . ?
B12 B7 B11 B5 100.41(16) . . . . ?
B12 B7 B11 B6 137.58(16) . . . . ?
B12 B7 B11 B10 37.22(14) . . . . ?
B12 B8 B9 B3 -138.04(16) . . . . ?
B12 B8 B9 B4 -100.49(16) . . . . ?
B12 B8 B9 B10 -37.24(14) . . . . ?
B12 B9 B10 B4 -137.66(17) . . . . ?
B12 B9 B10 B5 -100.52(17) . . . . ?
B12 B9 B10 B11 -37.39(14) . . . . ?
B12 B10 B11 B5 -137.60(16) . . . . ?
B12 B10 B11 B6 -100.13(16) . . . . ?
B12 B10 B11 B7 -37.17(14) . . . . ?
N1A C7A C8A C4A -0.8(4) . . . . ?
C1A B2A B3A B4A 32.67(15) . . . . ?
C1A B2A B3A B8A 134.00(17) . . . . ?
C1A B2A B3A B9A 96.14(17) . . . . ?
C1A B2A B6A B5A -32.68(15) . . . . ?
C1A B2A B6A B7A -134.14(16) . . . . ?
C1A B2A B6A B11A -96.38(17) . . . . ?
C1A B2A B7A B6A 39.34(14) . . . . ?
C1A B2A B7A B8A -98.60(16) . . . . ?
C1A B2A B7A B11A 2.1(2) . . . . ?
C1A B2A B7A B12A -61.28(19) . . . . ?
C1A B2A B8A B3A -39.32(15) . . . . ?
C1A B2A B8A B7A 99.04(17) . . . . ?
C1A B2A B8A B9A -2.0(2) . . . . ?
C1A B2A B8A B12A 61.4(2) . . . . ?
C1A B3A B4A B5A 32.75(15) . . . . ?
C1A B3A B4A B9A 133.85(17) . . . . ?
C1A B3A B4A B10A 95.81(17) . . . . ?
C1A B3A B8A B2A 39.27(14) . . . . ?
C1A B3A B8A B7A 2.2(2) . . . . ?
C1A B3A B8A B9A -98.83(17) . . . . ?
C1A B3A B8A B12A -61.54(19) . . . . ?
C1A B3A B9A B4A -39.43(15) . . . . ?
C1A B3A B9A B8A 98.48(17) . . . . ?
C1A B3A B9A B10A -1.9(2) . . . . ?
C1A B3A B9A B12A 61.40(19) . . . . ?
C1A B4A B5A B6A 32.68(15) . . . . ?
C1A B4A B5A B10A 133.86(16) . . . . ?
C1A B4A B5A B11A 96.21(17) . . . . ?
C1A B4A B9A B3A 39.50(15) . . . . ?
C1A B4A B9A B8A 2.2(2) . . . . ?
C1A B4A B9A B10A -98.34(17) . . . . ?
C1A B4A B9A B12A -60.8(2) . . . . ?
C1A B4A B10A B5A -39.37(14) . . . . ?
C1A B4A B10A B9A 98.90(17) . . . . ?
C1A B4A B10A B11A -1.9(2) . . . . ?
C1A B4A B10A B12A 61.59(19) . . . . ?
C1A B5A B6A B2A 32.71(15) . . . . ?
C1A B5A B6A B7A 96.22(17) . . . . ?
C1A B5A B6A B11A 134.06(16) . . . . ?
C1A B5A B10A B4A 39.38(15) . . . . ?
C1A B5A B10A B9A 2.4(2) . . . . ?
C1A B5A B10A B11A -98.82(16) . . . . ?
C1A B5A B10A B12A -60.8(2) . . . . ?
C1A B5A B11A B6A -39.32(14) . . . . ?
C1A B5A B11A B7A -2.4(2) . . . . ?
C1A B5A B11A B10A 98.64(17) . . . . ?
C1A B5A B11A B12A 60.73(18) . . . . ?
C1A B6A B7A B2A -39.35(14) . . . . ?
C1A B6A B7A B8A -2.0(2) . . . . ?
C1A B6A B7A B11A 98.92(16) . . . . ?
C1A B6A B7A B12A 61.02(19) . . . . ?
C1A B6A B11A B5A 39.37(15) . . . . ?
C1A B6A B11A B7A -98.83(17) . . . . ?
C1A B6A B11A B10A 2.2(2) . . . . ?
C1A B6A B11A B12A -61.09(19) . . . . ?
C3A C4A C5A C6A 177.26(19) . . . . ?
C3A C4A C8A C7A -176.8(2) . . . . ?
C4A C5A C6A N1A -0.3(3) . . . . ?
C5A C4A C8A C7A 1.7(3) . . . . ?
C6A N1A C7A C8A -0.7(3) . . . . ?
C7A N1A C6A C5A 1.3(3) . . . . ?
C8A C4A C5A C6A -1.2(3) . . . . ?
B2A C1A B3A B4A -142.95(17) . . . . ?
B2A C1A B3A B8A -39.84(15) . . . . ?
B2A C1A B3A B9A -102.78(17) . . . . ?
B2A C1A B4A B3A 36.40(17) . . . . ?
B2A C1A B4A B5A -106.50(19) . . . . ?
B2A C1A B4A B9A -3.8(2) . . . . ?
B2A C1A B4A B10A -66.6(2) . . . . ?
B2A C1A B5A B4A 106.90(18) . . . . ?
B2A C1A B5A B6A -36.05(16) . . . . ?
B2A C1A B5A B10A 66.6(2) . . . . ?
B2A C1A B5A B11A 4.0(2) . . . . ?
B2A C1A B6A B5A 143.07(16) . . . . ?
B2A C1A B6A B7A 39.94(14) . . . . ?
B2A C1A B6A B11A 102.96(16) . . . . ?
B2A B3A B4A C1A -32.67(15) . . . . ?
B2A B3A B4A B5A 0.1(2) . . . . ?
B2A B3A B4A B9A 101.18(17) . . . . ?
B2A B3A B4A B10A 63.1(2) . . . . ?
B2A B3A B8A B7A -37.10(15) . . . . ?
B2A B3A B8A B9A -138.10(17) . . . . ?
B2A B3A B8A B12A -100.80(17) . . . . ?
B2A B3A B9A B4A -100.55(18) . . . . ?
B2A B3A B9A B8A 37.37(15) . . . . ?
B2A B3A B9A B10A -63.0(2) . . . . ?
B2A B3A B9A B12A 0.3(2) . . . . ?
B2A B6A B7A B8A 37.34(15) . . . . ?
B2A B6A B7A B11A 138.26(16) . . . . ?
B2A B6A B7A B12A 100.37(17) . . . . ?
B2A B6A B11A B5A 100.80(18) . . . . ?
B2A B6A B11A B7A -37.40(15) . . . . ?
B2A B6A B11A B10A 63.59(19) . . . . ?
B2A B6A B11A B12A 0.3(2) . . . . ?
B2A B7A B8A B3A 37.43(15) . . . . ?
B2A B7A B8A B9A 100.57(17) . . . . ?
B2A B7A B8A B12A 137.97(16) . . . . ?
B2A B7A B11A B5A 0.2(2) . . . . ?
B2A B7A B11A B6A 37.36(15) . . . . ?
B2A B7A B11A B10A -62.59(19) . . . . ?
B2A B7A B11A B12A -100.10(17) . . . . ?
B2A B7A B12A C2A -146.53(18) . . . . ?
B2A B7A B12A B8A -37.26(15) . . . . ?
B2A B7A B12A B9A 0.2(2) . . . . ?
B2A B7A B12A B10A 63.87(19) . . . . ?
B2A B7A B12A B11A 101.17(17) . . . . ?
B2A B8A B9A B3A -37.63(15) . . . . ?
B2A B8A B9A B4A -0.1(2) . . . . ?
B2A B8A B9A B10A 63.02(19) . . . . ?
B2A B8A B9A B12A 100.61(17) . . . . ?
B2A B8A B12A C2A 148.00(18) . . . . ?
B2A B8A B12A B7A 37.36(15) . . . . ?
B2A B8A B12A B9A -100.90(17) . . . . ?
B2A B8A B12A B10A -63.1(2) . . . . ?
B2A B8A B12A B11A 0.1(2) . . . . ?
B3A C1A B2A B6A 143.04(16) . . . . ?
B3A C1A B2A B7A 103.03(17) . . . . ?
B3A C1A B2A B8A 40.04(15) . . . . ?
B3A C1A B4A B5A -142.90(17) . . . . ?
B3A C1A B4A B9A -40.15(15) . . . . ?
B3A C1A B4A B10A -102.99(17) . . . . ?
B3A C1A B5A B4A 36.41(16) . . . . ?
B3A C1A B5A B6A -106.54(18) . . . . ?
B3A C1A B5A B10A -3.9(2) . . . . ?
B3A C1A B5A B11A -66.5(2) . . . . ?
B3A C1A B6A B2A -36.26(16) . . . . ?
B3A C1A B6A B5A 106.81(18) . . . . ?
B3A C1A B6A B7A 3.7(2) . . . . ?
B3A C1A B6A B11A 66.7(2) . . . . ?
B3A B2A B6A C1A 32.63(14) . . . . ?
B3A B2A B6A B5A 0.0(2) . . . . ?
B3A B2A B6A B7A -101.51(17) . . . . ?
B3A B2A B6A B11A -63.7(2) . . . . ?
B3A B2A B7A B6A 100.58(17) . . . . ?
B3A B2A B7A B8A -37.37(15) . . . . ?
B3A B2A B7A B11A 63.3(2) . . . . ?
B3A B2A B7A B12A -0.1(2) . . . . ?
B3A B2A B8A B7A 138.36(17) . . . . ?
B3A B2A B8A B9A 37.30(15) . . . . ?
B3A B2A B8A B12A 100.72(17) . . . . ?
B3A B4A B5A C1A -32.79(15) . . . . ?
B3A B4A B5A B6A -0.1(2) . . . . ?
B3A B4A B5A B10A 101.07(17) . . . . ?
B3A B4A B5A B11A 63.42(19) . . . . ?
B3A B4A B9A B8A -37.33(15) . . . . ?
B3A B4A B9A B10A -137.84(17) . . . . ?
B3A B4A B9A B12A -100.32(17) . . . . ?
B3A B4A B10A B5A -100.56(17) . . . . ?
B3A B4A B10A B9A 37.72(15) . . . . ?
B3A B4A B10A B11A -63.1(2) . . . . ?
B3A B4A B10A B12A 0.4(2) . . . . ?
B3A B8A B9A B4A 37.54(16) . . . . ?
B3A B8A B9A B10A 100.65(17) . . . . ?
B3A B8A B9A B12A 138.23(16) . . . . ?
B3A B8A B12A C2A -148.23(18) . . . . ?
B3A B8A B12A B7A 101.13(17) . . . . ?
B3A B8A B12A B9A -37.13(15) . . . . ?
B3A B8A B12A B10A 0.7(2) . . . . ?
B3A B8A B12A B11A 63.9(2) . . . . ?
B3A B9A B10A B4A -37.64(15) . . . . ?
B3A B9A B10A B5A -0.3(2) . . . . ?
B3A B9A B10A B11A 63.2(2) . . . . ?
B3A B9A B10A B12A 100.32(17) . . . . ?
B3A B9A B12A C2A 146.33(19) . . . . ?
B3A B9A B12A B7A -0.3(2) . . . . ?
B3A B9A B12A B8A 37.04(15) . . . . ?
B3A B9A B12A B10A -100.80(17) . . . . ?
B3A B9A B12A B11A -63.9(2) . . . . ?
B4A C1A B2A B3A -36.34(17) . . . . ?
B4A C1A B2A B6A 106.70(18) . . . . ?
B4A C1A B2A B7A 66.7(2) . . . . ?
B4A C1A B2A B8A 3.7(2) . . . . ?
B4A C1A B3A B2A 142.95(17) . . . . ?
B4A C1A B3A B8A 103.11(17) . . . . ?
B4A C1A B3A B9A 40.18(15) . . . . ?
B4A C1A B5A B6A -142.95(16) . . . . ?
B4A C1A B5A B10A -40.28(15) . . . . ?
B4A C1A B5A B11A -102.90(17) . . . . ?
B4A C1A B6A B2A -106.63(18) . . . . ?
B4A C1A B6A B5A 36.44(16) . . . . ?
B4A C1A B6A B7A -66.7(2) . . . . ?
B4A C1A B6A B11A -3.7(2) . . . . ?
B4A B3A B8A B2A 100.37(18) . . . . ?
B4A B3A B8A B7A 63.3(2) . . . . ?
B4A B3A B8A B9A -37.73(15) . . . . ?
B4A B3A B8A B12A -0.4(2) . . . . ?
B4A B3A B9A B8A 137.92(17) . . . . ?
B4A B3A B9A B10A 37.54(16) . . . . ?
B4A B3A B9A B12A 100.84(17) . . . . ?
B4A B5A B6A C1A -32.62(14) . . . . ?
B4A B5A B6A B2A 0.1(2) . . . . ?
B4A B5A B6A B7A 63.6(2) . . . . ?
B4A B5A B6A B11A 101.45(17) . . . . ?
B4A B5A B10A B9A -37.03(15) . . . . ?
B4A B5A B10A B11A -138.20(16) . . . . ?
B4A B5A B10A B12A -100.16(17) . . . . ?
B4A B5A B11A B6A -100.39(17) . . . . ?
B4A B5A B11A B7A -63.46(19) . . . . ?
B4A B5A B11A B10A 37.57(15) . . . . ?
B4A B5A B11A B12A -0.3(2) . . . . ?
B4A B9A B10A B5A 37.35(15) . . . . ?
B4A B9A B10A B11A 100.88(17) . . . . ?
B4A B9A B10A B12A 137.96(16) . . . . ?
B4A B9A B12A C2A -150.32(19) . . . . ?
B4A B9A B12A B7A 63.0(2) . . . . ?
B4A B9A B12A B8A 100.39(17) . . . . ?
B4A B9A B12A B10A -37.45(15) . . . . ?
B4A B9A B12A B11A -0.5(2) . . . . ?
B4A B10A B11A B5A -37.52(15) . . . . ?
B4A B10A B11A B6A -0.2(2) . . . . ?
B4A B10A B11A B7A 62.5(2) . . . . ?
B4A B10A B11A B12A 99.91(17) . . . . ?
B4A B10A B12A C2A 147.13(19) . . . . ?
B4A B10A B12A B7A -64.06(19) . . . . ?
B4A B10A B12A B8A -0.7(2) . . . . ?
B4A B10A B12A B9A 37.18(15) . . . . ?
B4A B10A B12A B11A -101.49(17) . . . . ?
B5A C1A B2A B3A -106.91(18) . . . . ?
B5A C1A B2A B6A 36.13(16) . . . . ?
B5A C1A B2A B7A -3.9(2) . . . . ?
B5A C1A B2A B8A -66.9(2) . . . . ?
B5A C1A B3A B2A 106.46(18) . . . . ?
B5A C1A B3A B4A -36.49(17) . . . . ?
B5A C1A B3A B8A 66.6(2) . . . . ?
B5A C1A B3A B9A 3.7(2) . . . . ?
B5A C1A B4A B3A 142.90(17) . . . . ?
B5A C1A B4A B9A 102.75(17) . . . . ?
B5A C1A B4A B10A 39.91(15) . . . . ?
B5A C1A B6A B2A -143.07(16) . . . . ?
B5A C1A B6A B7A -103.14(16) . . . . ?
B5A C1A B6A B11A -40.12(14) . . . . ?
B5A B4A B9A B3A 100.65(17) . . . . ?
B5A B4A B9A B8A 63.3(2) . . . . ?
B5A B4A B9A B10A -37.19(15) . . . . ?
B5A B4A B9A B12A 0.3(2) . . . . ?
B5A B4A B10A B9A 138.27(17) . . . . ?
B5A B4A B10A B11A 37.47(15) . . . . ?
B5A B4A B10A B12A 100.96(17) . . . . ?
B5A B6A B7A B2A -100.68(18) . . . . ?
B5A B6A B7A B8A -63.3(2) . . . . ?
B5A B6A B7A B11A 37.58(16) . . . . ?
B5A B6A B7A B12A -0.3(2) . . . . ?
B5A B6A B11A B7A -138.21(17) . . . . ?
B5A B6A B11A B10A -37.22(15) . . . . ?
B5A B6A B11A B12A -100.47(17) . . . . ?
B5A B10A B11A B6A 37.36(15) . . . . ?
B5A B10A B11A B7A 99.99(17) . . . . ?
B5A B10A B11A B12A 137.42(17) . . . . ?
B5A B10A B12A C2A -149.40(19) . . . . ?
B5A B10A B12A B7A -0.6(2) . . . . ?
B5A B10A B12A B8A 62.8(2) . . . . ?
B5A B10A B12A B9A 100.65(17) . . . . ?
B5A B10A B12A B11A -38.02(16) . . . . ?
B5A B11A B12A C2A 149.84(19) . . . . ?
B5A B11A B12A B7A -100.44(17) . . . . ?
B5A B11A B12A B8A -63.25(19) . . . . ?
B5A B11A B12A B9A 0.5(2) . . . . ?
B5A B11A B12A B10A 37.65(15) . . . . ?
B6A C1A B2A B3A -143.04(16) . . . . ?
B6A C1A B2A B7A -40.01(15) . . . . ?
B6A C1A B2A B8A -103.00(17) . . . . ?
B6A C1A B3A B2A 36.12(16) . . . . ?
B6A C1A B3A B4A -106.83(18) . . . . ?
B6A C1A B3A B8A -3.7(2) . . . . ?
B6A C1A B3A B9A -66.7(2) . . . . ?
B6A C1A B4A B3A 106.54(18) . . . . ?
B6A C1A B4A B5A -36.35(16) . . . . ?
B6A C1A B4A B9A 66.4(2) . . . . ?
B6A C1A B4A B10A 3.6(2) . . . . ?
B6A C1A B5A B4A 142.95(16) . . . . ?
B6A C1A B5A B10A 102.68(17) . . . . ?
B6A C1A B5A B11A 40.05(14) . . . . ?
B6A B2A B3A C1A -32.70(15) . . . . ?
B6A B2A B3A B4A 0.0(2) . . . . ?
B6A B2A B3A B8A 101.30(17) . . . . ?
B6A B2A B3A B9A 63.4(2) . . . . ?
B6A B2A B7A B8A -137.95(16) . . . . ?
B6A B2A B7A B11A -37.29(14) . . . . ?
B6A B2A B7A B12A -100.63(16) . . . . ?
B6A B2A B8A B3A -100.65(17) . . . . ?
B6A B2A B8A B7A 37.71(15) . . . . ?
B6A B2A B8A B9A -63.4(2) . . . . ?
B6A B2A B8A B12A 0.1(2) . . . . ?
B6A B5A B10A B4A 100.56(18) . . . . ?
B6A B5A B10A B9A 63.5(2) . . . . ?
B6A B5A B10A B11A -37.64(15) . . . . ?
B6A B5A B10A B12A 0.4(2) . . . . ?
B6A B5A B11A B7A 36.93(15) . . . . ?
B6A B5A B11A B10A 137.96(17) . . . . ?
B6A B5A B11A B12A 100.05(17) . . . . ?
B6A B7A B8A B2A -37.53(15) . . . . ?
B6A B7A B8A B3A -0.1(2) . . . . ?
B6A B7A B8A B9A 63.04(19) . . . . ?
B6A B7A B8A B12A 100.43(16) . . . . ?
B6A B7A B11A B5A -37.15(15) . . . . ?
B6A B7A B11A B10A -99.95(17) . . . . ?
B6A B7A B11A B12A -137.46(17) . . . . ?
B6A B7A B12A C2A 150.15(18) . . . . ?
B6A B7A B12A B8A -100.58(17) . . . . ?
B6A B7A B12A B9A -63.09(19) . . . . ?
B6A B7A B12A B10A 0.6(2) . . . . ?
B6A B7A B12A B11A 37.85(15) . . . . ?
B6A B11A B12A C2A -147.20(19) . . . . ?
B6A B11A B12A B7A -37.48(15) . . . . ?
B6A B11A B12A B8A -0.3(2) . . . . ?
B6A B11A B12A B9A 63.50(19) . . . . ?
B6A B11A B12A B10A 100.61(17) . . . . ?
B7A B2A B3A C1A -96.29(17) . . . . ?
B7A B2A B3A B4A -63.6(2) . . . . ?
B7A B2A B3A B8A 37.70(15) . . . . ?
B7A B2A B3A B9A -0.1(2) . . . . ?
B7A B2A B6A C1A 134.14(16) . . . . ?
B7A B2A B6A B5A 101.47(17) . . . . ?
B7A B2A B6A B11A 37.76(15) . . . . ?
B7A B2A B8A B3A -138.36(17) . . . . ?
B7A B2A B8A B9A -101.06(17) . . . . ?
B7A B2A B8A B12A -37.64(15) . . . . ?
B7A B6A B11A B5A 138.21(17) . . . . ?
B7A B6A B11A B10A 100.99(17) . . . . ?
B7A B6A B11A B12A 37.74(15) . . . . ?
B7A B8A B9A B3A -100.73(17) . . . . ?
B7A B8A B9A B4A -63.2(2) . . . . ?
B7A B8A B9A B10A -0.1(2) . . . . ?
B7A B8A B9A B12A 37.50(15) . . . . ?
B7A B8A B12A C2A 110.6(2) . . . . ?
B7A B8A B12A B9A -138.26(16) . . . . ?
B7A B8A B12A B10A -100.45(16) . . . . ?
B7A B8A B12A B11A -37.22(15) . . . . ?
B7A B11A B12A C2A -109.7(2) . . . . ?
B7A B11A B12A B8A 37.19(15) . . . . ?
B7A B11A B12A B9A 100.98(17) . . . . ?
B7A B11A B12A B10A 138.09(16) . . . . ?
B8A B2A B3A C1A -134.00(17) . . . . ?
B8A B2A B3A B4A -101.32(17) . . . . ?
B8A B2A B3A B9A -37.85(15) . . . . ?
B8A B2A B6A C1A 96.13(17) . . . . ?
B8A B2A B6A B5A 63.4(2) . . . . ?
B8A B2A B6A B7A -38.02(15) . . . . ?
B8A B2A B6A B11A -0.3(2) . . . . ?
B8A B2A B7A B6A 137.95(16) . . . . ?
B8A B2A B7A B11A 100.66(17) . . . . ?
B8A B2A B7A B12A 37.32(15) . . . . ?
B8A B3A B4A C1A -95.79(17) . . . . ?
B8A B3A B4A B5A -63.0(2) . . . . ?
B8A B3A B4A B9A 38.05(16) . . . . ?
B8A B3A B4A B10A 0.0(2) . . . . ?
B8A B3A B9A B4A -137.92(17) . . . . ?
B8A B3A B9A B10A -100.37(17) . . . . ?
B8A B3A B9A B12A -37.08(15) . . . . ?
B8A B7A B11A B5A 63.26(19) . . . . ?
B8A B7A B11A B6A 100.41(17) . . . . ?
B8A B7A B11A B10A 0.5(2) . . . . ?
B8A B7A B11A B12A -37.06(15) . . . . ?
B8A B7A B12A C2A -109.3(2) . . . . ?
B8A B7A B12A B9A 37.49(15) . . . . ?
B8A B7A B12A B10A 101.14(17) . . . . ?
B8A B7A B12A B11A 138.43(16) . . . . ?
B8A B9A B10A B4A -100.52(17) . . . . ?
B8A B9A B10A B5A -63.17(19) . . . . ?
B8A B9A B10A B11A 0.4(2) . . . . ?
B8A B9A B10A B12A 37.44(14) . . . . ?
B8A B9A B12A C2A 109.3(2) . . . . ?
B8A B9A B12A B7A -37.36(15) . . . . ?
B8A B9A B12A B10A -137.84(16) . . . . ?
B8A B9A B12A B11A -100.93(17) . . . . ?
B9A B3A B4A C1A -133.85(17) . . . . ?
B9A B3A B4A B5A -101.10(18) . . . . ?
B9A B3A B4A B10A -38.04(15) . . . . ?
B9A B3A B8A B2A 138.10(17) . . . . ?
B9A B3A B8A B7A 100.99(17) . . . . ?
B9A B3A B8A B12A 37.29(15) . . . . ?
B9A B4A B5A C1A -96.20(17) . . . . ?
B9A B4A B5A B6A -63.5(2) . . . . ?
B9A B4A B5A B10A 37.66(15) . . . . ?
B9A B4A B5A B11A 0.0(2) . . . . ?
B9A B4A B10A B5A -138.27(17) . . . . ?
B9A B4A B10A B11A -100.81(17) . . . . ?
B9A B4A B10A B12A -37.31(15) . . . . ?
B9A B8A B12A C2A -111.1(2) . . . . ?
B9A B8A B12A B7A 138.26(16) . . . . ?
B9A B8A B12A B10A 37.81(15) . . . . ?
B9A B8A B12A B11A 101.04(17) . . . . ?
B9A B10A B11A B5A -100.49(17) . . . . ?
B9A B10A B11A B6A -63.13(19) . . . . ?
B9A B10A B11A B7A -0.5(2) . . . . ?
B9A B10A B11A B12A 36.93(15) . . . . ?
B9A B10A B12A C2A 110.0(2) . . . . ?
B9A B10A B12A B7A -101.24(17) . . . . ?
B9A B10A B12A B8A -37.85(15) . . . . ?
B9A B10A B12A B11A -138.67(16) . . . . ?
B10A B4A B5A C1A -133.86(16) . . . . ?
B10A B4A B5A B6A -101.18(17) . . . . ?
B10A B4A B5A B11A -37.65(15) . . . . ?
B10A B4A B9A B3A 137.84(17) . . . . ?
B10A B4A B9A B8A 100.51(17) . . . . ?
B10A B4A B9A B12A 37.52(15) . . . . ?
B10A B5A B6A C1A -96.27(18) . . . . ?
B10A B5A B6A B2A -63.6(2) . . . . ?
B10A B5A B6A B7A -0.1(2) . . . . ?
B10A B5A B6A B11A 37.80(15) . . . . ?
B10A B5A B11A B6A -137.96(17) . . . . ?
B10A B5A B11A B7A -101.02(17) . . . . ?
B10A B5A B11A B12A -37.91(15) . . . . ?
B10A B9A B12A C2A -112.9(2) . . . . ?
B10A B9A B12A B7A 100.48(16) . . . . ?
B10A B9A B12A B8A 137.84(16) . . . . ?
B10A B9A B12A B11A 36.91(14) . . . . ?
B10A B11A B12A C2A 112.2(2) . . . . ?
B10A B11A B12A B7A -138.09(16) . . . . ?
B10A B11A B12A B8A -100.90(17) . . . . ?
B10A B11A B12A B9A -37.10(15) . . . . ?
B11A B5A B6A C1A -134.06(16) . . . . ?
B11A B5A B6A B2A -101.35(17) . . . . ?
B11A B5A B6A B7A -37.85(15) . . . . ?
B11A B5A B10A B4A 138.20(16) . . . . ?
B11A B5A B10A B9A 101.17(17) . . . . ?
B11A B5A B10A B12A 38.04(15) . . . . ?
B11A B6A B7A B2A -138.26(16) . . . . ?
B11A B6A B7A B8A -100.92(17) . . . . ?
B11A B6A B7A B12A -37.90(15) . . . . ?
B11A B7A B8A B2A -100.80(17) . . . . ?
B11A B7A B8A B3A -63.4(2) . . . . ?
B11A B7A B8A B9A -0.2(2) . . . . ?
B11A B7A B8A B12A 37.17(15) . . . . ?
B11A B7A B12A C2A 112.3(2) . . . . ?
B11A B7A B12A B8A -138.43(16) . . . . ?
B11A B7A B12A B9A -100.94(17) . . . . ?
B11A B7A B12A B10A -37.30(15) . . . . ?
B11A B10A B12A C2A -111.4(2) . . . . ?
B11A B10A B12A B7A 37.43(15) . . . . ?
B11A B10A B12A B8A 100.82(17) . . . . ?
B11A B10A B12A B9A 138.67(16) . . . . ?
B12A B7A B8A B2A -137.97(16) . . . . ?
B12A B7A B8A B3A -100.54(17) . . . . ?
B12A B7A B8A B9A -37.40(15) . . . . ?
B12A B7A B11A B5A 100.32(17) . . . . ?
B12A B7A B11A B6A 137.46(17) . . . . ?
B12A B7A B11A B10A 37.51(15) . . . . ?
B12A B8A B9A B3A -138.23(16) . . . . ?
B12A B8A B9A B4A -100.69(17) . . . . ?
B12A B8A B9A B10A -37.58(14) . . . . ?
B12A B9A B10A B4A -137.96(16) . . . . ?
B12A B9A B10A B5A -100.62(17) . . . . ?
B12A B9A B10A B11A -37.08(15) . . . . ?
B12A B10A B11A B5A -137.42(17) . . . . ?
B12A B10A B11A B6A -100.06(16) . . . . ?
B12A B10A B11A B7A -37.43(15) . . . . ?
C9 N2 C11 C12 55.8(2) . . . . ?
C9 N2 C13 C14 -179.93(18) . . . . ?
C9 N2 C15 C16 -56.7(2) . . . . ?
C11 N2 C9 C10 59.7(2) . . . . ?
C11 N2 C13 C14 -59.1(2) . . . . ?
C11 N2 C15 C16 -177.91(17) . . . . ?
C13 N2 C9 C10 -179.61(19) . . . . ?
C13 N2 C11 C12 -62.5(2) . . . . ?
C13 N2 C15 C16 61.3(2) . . . . ?
C15 N2 C9 C10 -59.3(2) . . . . ?
C15 N2 C11 C12 176.87(18) . . . . ?
C15 N2 C13 C14 59.6(2) . . . . ?
C9A N2A C11A C12A 59.8(3) . . . . ?
C9A N2A C13A C14A 174.79(19) . . . . ?
C9A N2A C15A C16A -60.8(2) . . . . ?
C11A N2A C9A C10A 59.8(2) . . . . ?
C11A N2A C13A C14A -63.4(2) . . . . ?
C11A N2A C15A C16A 177.8(2) . . . . ?
C13A N2A C9A C10A -178.51(19) . . . . ?
C13A N2A C11A C12A -58.9(3) . . . . ?
C13A N2A C15A C16A 56.5(2) . . . . ?
C15A N2A C9A C10A -58.7(2) . . . . ?
C15A N2A C11A C12A -179.5(2) . . . . ?
C15A N2A C13A C14A 55.0(2) . . . . ?
